data_4065574
loop_
_publ_author_name
'Sakamoto, Mayumi'
'Ohki, Yasuhiro'
'Tatsumi, Kazuyuki'

_publ_section_title
;
 Synthesis and Reactions of Coordinatively Unsaturated Half-Sandwich
 Rhodium and Iridium Complexes Having a 2,6-Dimesitylbenzenethiolate
 Ligand
;
_journal_issue 7
_journal_name_full Organometallics
_journal_page_first 1761
_journal_paper_doi 10.1021/om100006r
_journal_volume 29
_journal_year 2010
_chemical_formula_moiety 'C81 H67 B F24 Ir N2 S '
_chemical_formula_sum 'C81 H67 B F24 Ir N2 S'
_chemical_formula_weight 1759.49
_space_group_IT_number 2
_symmetry_cell_setting triclinic
_symmetry_Int_Tables_number 2
_symmetry_space_group_name_Hall '-P 1'
_symmetry_space_group_name_H-M 'P -1'
_cell_angle_alpha 75.953(6)
_cell_angle_beta 82.947(8)
_cell_angle_gamma 72.827(7)
_cell_formula_units_Z 2
_cell_length_a 12.803(3)
_cell_length_b 14.759(3)
_cell_length_c 21.882(5)
_cell_measurement_reflns_used 8254
_cell_measurement_temperature 173.1
_cell_measurement_theta_max 27.5
_cell_measurement_theta_min 3.0
_cell_volume 3826.5(15)
_computing_cell_refinement CrystalClear
_computing_data_collection CrystalClear
_computing_data_reduction CrystalStructure
_computing_publication_material 'CrystalStructure 3.8'
_computing_structure_refinement SHELXL
_computing_structure_solution 'DIRDIF99 (PATTY)'
_diffrn_detector_area_resol_mean 7.31
_diffrn_measured_fraction_theta_full 0.954
_diffrn_measured_fraction_theta_max 0.954
_diffrn_measurement_device_type 'Rigaku Mercury'
_diffrn_measurement_method \w
_diffrn_radiation_type 'Mo K\a'
_diffrn_radiation_wavelength 0.71070
_diffrn_reflns_av_R_equivalents 0.056
_diffrn_reflns_limit_h_max 13
_diffrn_reflns_limit_h_min -16
_diffrn_reflns_limit_k_max 18
_diffrn_reflns_limit_k_min -19
_diffrn_reflns_limit_l_max 24
_diffrn_reflns_limit_l_min -28
_diffrn_reflns_number 30187
_diffrn_reflns_theta_full 27.48
_diffrn_reflns_theta_max 27.48
_exptl_absorpt_coefficient_mu 1.880
_exptl_absorpt_correction_T_max 0.687
_exptl_absorpt_correction_T_min 0.573
_exptl_absorpt_correction_type multi-scan
_exptl_absorpt_process_details 'Jacobson, R. (1998) Private communication'
_exptl_crystal_colour brown
_exptl_crystal_density_diffrn 1.527
_exptl_crystal_density_method 'not measured'
_exptl_crystal_description block
_exptl_crystal_F_000 1762.00
_exptl_crystal_size_max 0.30
_exptl_crystal_size_mid 0.20
_exptl_crystal_size_min 0.20
_refine_diff_density_max 2.71
_refine_diff_density_min -1.37
_refine_ls_extinction_method none
_refine_ls_goodness_of_fit_ref 1.063
_refine_ls_hydrogen_treatment refall
_refine_ls_number_parameters 959
_refine_ls_number_reflns 16745
_refine_ls_R_factor_gt 0.0677
_refine_ls_shift/su_max 0.0010
_refine_ls_structure_factor_coef Fsqd
_refine_ls_weighting_details 'w = 1/[\s^2^(Fo^2^)+(0.0563P)^2^+16.3439P] where P=(Fo^2^+2Fc^2^)/3'
_refine_ls_weighting_scheme calc
_refine_ls_wR_factor_ref 0.1726
_reflns_number_gt 12785
_reflns_number_total 16745
_reflns_threshold_expression F^2^>2.0\s(F^2^)
_cod_data_source_file om100006r_si_001.cif
_cod_data_source_block '__saka20-071114'
_cod_original_cell_volume 3826.6(14)
_cod_original_formula_sum 'C81 H67 B F24 Ir N2 S '
_cod_database_code 4065574

loop_
_symmetry_equiv_pos_site_id
_symmetry_equiv_pos_as_xyz
1 +X,+Y,+Z
2 -X,-Y,-Z

loop_
_atom_site_label
_atom_site_type_symbol
_atom_site_fract_x
_atom_site_fract_y
_atom_site_fract_z
_atom_site_U_iso_or_equiv
_atom_site_adp_type
_atom_site_occupancy
_atom_site_symmetry_multiplicity
_atom_site_calc_flag
_atom_site_refinement_flags
Ir(1) Ir 0.14360(2) 0.258846(19) 0.247535(12) 0.03022(8) Uani 1.00 1 d .
S(1) S 0.08807(16) 0.31464(12) 0.34279(8) 0.0346(3) Uani 1.00 1 d .
F(1) F 0.3235(4) 0.5272(3) 0.3676(2) 0.0623(13) Uani 1.00 1 d .
F(2) F 0.2726(4) 0.6660(4) 0.3918(2) 0.0691(15) Uani 1.00 1 d .
F(3) F 0.1662(4) 0.5737(5) 0.4134(2) 0.0844(19) Uani 1.00 1 d .
F(4) F -0.1081(10) 0.7780(9) 0.1703(6) 0.074(3) Uiso 0.50 1 d P
F(5) F -0.1223(8) 0.8152(7) 0.1952(5) 0.055(2) Uiso 0.50 1 d P
F(6) F -0.1440(11) 0.7991(11) 0.2616(7) 0.088(3) Uiso 0.50 1 d P
F(7) F -0.1417(10) 0.7483(9) 0.2889(6) 0.074(3) Uiso 0.50 1 d P
F(8) F -0.1178(9) 0.6579(8) 0.2505(5) 0.063(3) Uiso 0.50 1 d P
F(9) F -0.1037(8) 0.6596(7) 0.2185(5) 0.055(2) Uiso 0.50 1 d P
F(10) F 0.0537(3) 0.6067(4) 0.0170(2) 0.0620(13) Uani 1.00 1 d .
F(11) F 0.1434(4) 0.6767(3) -0.0586(2) 0.0511(11) Uani 1.00 1 d .
F(12) F 0.1684(4) 0.5238(3) -0.0415(2) 0.0707(16) Uani 1.00 1 d .
F(13) F 0.5896(7) 0.4156(6) 0.0936(4) 0.044(2) Uiso 0.50 1 d P
F(14) F 0.5767(7) 0.3949(6) 0.0742(4) 0.045(2) Uiso 0.50 1 d P
F(15) F 0.4990(11) 0.3353(10) 0.0612(6) 0.088(3) Uiso 0.50 1 d P
F(16) F 0.4579(7) 0.3164(6) 0.0932(4) 0.0409(19) Uiso 0.50 1 d P
F(17) F 0.4868(8) 0.3452(7) 0.1565(5) 0.051(2) Uiso 0.50 1 d P
F(18) F 0.5002(7) 0.3668(6) 0.1705(4) 0.0324(19) Uiso 0.50 1 d P
F(19) F 0.4406(5) 0.8932(5) 0.2900(3) 0.0561(17) Uiso 0.70 1 d P
F(20) F 0.6276(13) 0.8717(12) 0.2640(7) 0.054(4) Uiso 0.30 1 d P
F(21) F 0.5952(7) 0.7907(6) 0.3083(4) 0.075(2) Uiso 0.70 1 d P
F(22) F 0.4622(16) 0.9428(15) 0.2539(9) 0.075(5) Uiso 0.30 1 d P
F(23) F 0.4976(19) 0.8073(17) 0.3141(10) 0.091(6) Uiso 0.30 1 d P
F(24) F 0.5844(7) 0.9263(6) 0.2447(4) 0.073(2) Uiso 0.70 1 d P
F(25) F 0.7028(9) 0.6702(8) 0.0372(5) 0.052(2) Uiso 0.50 1 d P
F(26) F 0.6878(9) 0.7037(8) 0.0226(5) 0.054(3) Uiso 0.50 1 d P
F(27) F 0.7599(9) 0.7824(8) 0.0558(5) 0.061(2) Uiso 0.50 1 d P
F(28) F 0.7899(8) 0.7519(7) 0.0793(4) 0.049(2) Uiso 0.50 1 d P
F(29) F 0.7893(15) 0.6370(13) 0.1046(8) 0.091(5) Uiso 0.50 1 d P
F(30) F 0.7795(10) 0.6109(9) 0.1172(6) 0.052(3) Uiso 0.50 1 d P
F(31) F 0.2760(10) 1.0286(9) -0.1284(6) 0.057(3) Uiso 0.50 1 d P
F(32) F 0.2568(9) 1.0111(8) -0.1344(5) 0.048(3) Uiso 0.50 1 d P
F(33) F 0.4118(9) 0.9956(9) -0.0867(5) 0.061(3) Uiso 0.50 1 d P
F(34) F 0.4241(11) 0.9512(10) -0.0908(6) 0.076(3) Uiso 0.50 1 d P
F(35) F 0.3751(9) 0.8743(8) -0.1039(5) 0.060(2) Uiso 0.50 1 d P
F(36) F 0.3270(9) 0.8688(7) -0.1110(4) 0.052(2) Uiso 0.50 1 d P
F(37) F 0.0564(9) 1.1368(8) 0.0997(5) 0.055(3) Uiso 0.50 1 d P
F(38) F 0.0511(8) 1.1164(8) 0.1203(5) 0.046(2) Uiso 0.50 1 d P
F(39) F -0.0505(8) 1.0436(7) 0.1025(5) 0.043(2) Uiso 0.50 1 d P
F(40) F -0.0486(12) 1.0675(10) 0.0769(6) 0.079(4) Uiso 0.50 1 d P
F(41) F -0.0199(7) 1.1452(6) 0.0171(4) 0.043(2) Uiso 0.50 1 d P
F(42) F 0.0270(11) 1.1705(10) 0.0209(6) 0.085(3) Uiso 0.50 1 d P
N(1) N -0.0229(4) 0.2830(4) 0.2345(2) 0.0378(14) Uani 1.00 1 d .
N(2) N 0.1245(4) 0.1172(4) 0.2729(2) 0.0338(12) Uani 1.00 1 d .
C(1) C 0.2662(5) 0.2334(4) 0.1699(3) 0.0290(13) Uani 1.00 1 d .
C(2) C 0.3187(5) 0.2395(5) 0.2234(3) 0.0357(15) Uani 1.00 1 d .
C(3) C 0.2727(5) 0.3336(5) 0.2347(3) 0.0338(15) Uani 1.00 1 d .
C(4) C 0.1865(6) 0.3865(4) 0.1915(3) 0.0347(15) Uani 1.00 1 d .
C(5) C 0.1862(5) 0.3227(5) 0.1500(3) 0.0344(15) Uani 1.00 1 d .
C(6) C 0.2984(6) 0.1484(5) 0.1386(3) 0.0446(18) Uani 1.00 1 d .
C(7) C 0.4154(6) 0.1647(6) 0.2546(4) 0.052(2) Uani 1.00 1 d .
C(8) C 0.3074(7) 0.3775(6) 0.2813(3) 0.053(2) Uani 1.00 1 d .
C(9) C 0.1236(7) 0.4887(5) 0.1867(3) 0.0473(19) Uani 1.00 1 d .
C(10) C 0.1142(6) 0.3481(5) 0.0962(3) 0.0434(18) Uani 1.00 1 d .
C(11) C 0.0444(6) 0.2478(5) 0.4159(3) 0.0366(16) Uani 1.00 1 d .
C(12) C 0.1202(6) 0.1819(5) 0.4588(3) 0.0408(17) Uani 1.00 1 d .
C(13) C 0.0837(7) 0.1461(6) 0.5197(3) 0.055(2) Uani 1.00 1 d .
C(14) C -0.0253(7) 0.1744(7) 0.5391(3) 0.059(2) Uani 1.00 1 d .
C(15) C -0.0995(7) 0.2374(6) 0.4972(3) 0.050(2) Uani 1.00 1 d .
C(16) C -0.0685(6) 0.2754(5) 0.4353(3) 0.0385(16) Uani 1.00 1 d .
C(17) C 0.2394(6) 0.1442(5) 0.4418(3) 0.0385(16) Uani 1.00 1 d .
C(18) C 0.2806(6) 0.0494(5) 0.4338(3) 0.0416(17) Uani 1.00 1 d .
C(19) C 0.3927(7) 0.0116(6) 0.4209(4) 0.055(2) Uani 1.00 1 d .
C(20) C 0.4656(7) 0.0660(7) 0.4183(3) 0.053(2) Uani 1.00 1 d .
C(21) C 0.4249(6) 0.1595(6) 0.4286(3) 0.049(2) Uani 1.00 1 d .
C(22) C 0.3122(6) 0.1999(5) 0.4406(3) 0.0437(18) Uani 1.00 1 d .
C(23) C 0.2058(7) -0.0156(6) 0.4416(4) 0.055(2) Uani 1.00 1 d .
C(24) C 0.5867(7) 0.0237(8) 0.4042(5) 0.072(2) Uani 1.00 1 d .
C(25) C 0.2726(7) 0.2990(6) 0.4566(4) 0.057(2) Uani 1.00 1 d .
C(26) C -0.1563(6) 0.3428(5) 0.3946(3) 0.0395(17) Uani 1.00 1 d .
C(27) C -0.1759(6) 0.4441(6) 0.3836(3) 0.0477(19) Uani 1.00 1 d .
C(28) C -0.2619(7) 0.5044(6) 0.3472(4) 0.062(2) Uani 1.00 1 d .
C(29) C -0.3327(7) 0.4680(7) 0.3240(4) 0.062(2) Uani 1.00 1 d .
C(30) C -0.3138(7) 0.3689(7) 0.3372(4) 0.057(2) Uani 1.00 1 d .
C(31) C -0.2276(6) 0.3049(5) 0.3716(3) 0.0430(18) Uani 1.00 1 d .
C(32) C -0.1042(8) 0.4877(6) 0.4113(4) 0.065(2) Uani 1.00 1 d .
C(33) C -0.4272(8) 0.5357(8) 0.2856(5) 0.090(4) Uani 1.00 1 d .
C(34) C -0.2135(8) 0.1979(6) 0.3847(4) 0.057(2) Uani 1.00 1 d .
C(35) C -0.0945(6) 0.3686(6) 0.2164(3) 0.054(2) Uani 1.00 1 d .
C(36) C -0.1988(7) 0.3742(9) 0.1993(4) 0.070(3) Uani 1.00 1 d .
C(37) C -0.2290(7) 0.2920(10) 0.2026(4) 0.073(3) Uani 1.00 1 d .
C(38) C -0.1567(7) 0.2001(9) 0.2237(4) 0.063(2) Uani 1.00 1 d .
C(39) C -0.0542(6) 0.1997(6) 0.2393(3) 0.0443(19) Uani 1.00 1 d .
C(40) C -0.1800(9) 0.1098(10) 0.2307(5) 0.078(3) Uani 1.00 1 d .
C(41) C -0.1046(10) 0.0252(10) 0.2514(5) 0.081(3) Uani 1.00 1 d .
C(42) C 0.0002(8) 0.0221(7) 0.2664(3) 0.053(2) Uani 1.00 1 d .
C(43) C 0.0246(6) 0.1114(6) 0.2604(3) 0.0419(18) Uani 1.00 1 d .
C(44) C 0.0856(9) -0.0619(6) 0.2849(4) 0.064(2) Uani 1.00 1 d .
C(45) C 0.1830(9) -0.0556(5) 0.2986(4) 0.058(2) Uani 1.00 1 d .
C(46) C 0.2006(6) 0.0353(5) 0.2925(3) 0.0427(18) Uani 1.00 1 d .
C(47) C 0.2213(5) 0.7228(4) 0.1960(3) 0.0295(14) Uani 1.00 1 d .
C(48) C 0.2589(5) 0.6751(4) 0.2555(3) 0.0338(15) Uani 1.00 1 d .
C(49) C 0.1895(5) 0.6503(4) 0.3071(3) 0.0310(14) Uani 1.00 1 d .
C(50) C 0.0778(5) 0.6699(5) 0.3007(3) 0.0368(16) Uani 1.00 1 d .
C(51) C 0.0388(5) 0.7148(4) 0.2416(3) 0.0380(16) Uani 1.00 1 d .
C(52) C 0.1075(5) 0.7411(4) 0.1900(3) 0.0328(15) Uani 1.00 1 d .
C(53) C 0.2368(7) 0.6041(6) 0.3705(3) 0.0465(19) Uani 1.00 1 d .
C(54) C -0.0798(6) 0.7340(6) 0.2318(5) 0.055(2) Uani 1.00 1 d .
C(55) C 0.3148(5) 0.6519(4) 0.0998(3) 0.0280(13) Uani 1.00 1 d .
C(56) C 0.2388(5) 0.6593(4) 0.0569(3) 0.0283(13) Uani 1.00 1 d .
C(57) C 0.2400(5) 0.5820(4) 0.0311(3) 0.0316(14) Uani 1.00 1 d .
C(58) C 0.3197(5) 0.4950(4) 0.0451(3) 0.0342(15) Uani 1.00 1 d .
C(59) C 0.3955(5) 0.4857(4) 0.0875(3) 0.0332(15) Uani 1.00 1 d .
C(60) C 0.3924(5) 0.5625(4) 0.1145(3) 0.0318(14) Uani 1.00 1 d .
C(61) C 0.1529(7) 0.5968(5) -0.0131(3) 0.0436(18) Uani 1.00 1 d .
C(62) C 0.4851(6) 0.3930(5) 0.1030(3) 0.0436(18) Uani 1.00 1 d .
C(63) C 0.4213(5) 0.7498(4) 0.1497(3) 0.0304(14) Uani 1.00 1 d .
C(64) C 0.4310(5) 0.7954(4) 0.1976(3) 0.0310(14) Uani 1.00 1 d .
C(65) C 0.5287(5) 0.8101(5) 0.2080(3) 0.0335(15) Uani 1.00 1 d .
C(66) C 0.6220(5) 0.7810(5) 0.1709(3) 0.0354(15) Uani 1.00 1 d .
C(67) C 0.6155(5) 0.7370(5) 0.1231(3) 0.0352(15) Uani 1.00 1 d .
C(68) C 0.5170(5) 0.7215(4) 0.1136(3) 0.0328(14) Uani 1.00 1 d .
C(69) C 0.5356(6) 0.8555(6) 0.2606(4) 0.0454(19) Uani 1.00 1 d .
C(70) C 0.7154(7) 0.7059(7) 0.0814(4) 0.057(2) Uani 1.00 1 d .
C(71) C 0.2529(5) 0.8455(4) 0.0832(3) 0.0309(14) Uani 1.00 1 d .
C(72) C 0.3006(5) 0.8592(4) 0.0221(3) 0.0362(16) Uani 1.00 1 d .
C(73) C 0.2664(5) 0.9431(5) -0.0232(3) 0.0355(15) Uani 1.00 1 d .
C(74) C 0.1802(6) 1.0198(5) -0.0099(3) 0.0391(16) Uani 1.00 1 d .
C(75) C 0.1317(6) 1.0072(5) 0.0509(3) 0.0366(16) Uani 1.00 1 d .
C(76) C 0.1681(5) 0.9235(5) 0.0964(3) 0.0346(15) Uani 1.00 1 d .
C(77) C 0.3241(7) 0.9527(6) -0.0868(4) 0.053(2) Uani 1.00 1 d .
C(78) C 0.0365(7) 1.0866(5) 0.0661(4) 0.051(2) Uani 1.00 1 d .
C(79) C 0.4529(9) 0.7307(8) 0.4644(5) 0.074(2) Uiso 1.00 1 d .
C(80) C 0.4505(11) 0.6323(10) 0.5064(6) 0.105(4) Uiso 1.00 1 d .
C(81) C 0.5090(10) 0.5516(9) 0.4799(6) 0.090(3) Uiso 1.00 1 d .
B(1) B 0.3026(6) 0.7428(5) 0.1337(3) 0.0300(16) Uani 1.00 1 d .
H(1) H 0.3584 0.0975 0.1606 0.054 Uiso 1.00 1 c R
H(2) H 0.3225 0.1694 0.0945 0.054 Uiso 1.00 1 c R
H(3) H 0.2354 0.1228 0.1402 0.054 Uiso 1.00 1 c R
H(4) H 0.4761 0.1519 0.2231 0.062 Uiso 1.00 1 c R
H(5) H 0.3953 0.1045 0.2738 0.062 Uiso 1.00 1 c R
H(6) H 0.4380 0.1890 0.2873 0.062 Uiso 1.00 1 c R
H(7) H 0.2648 0.4457 0.2766 0.063 Uiso 1.00 1 c R
H(8) H 0.3855 0.3737 0.2735 0.063 Uiso 1.00 1 c R
H(9) H 0.2947 0.3418 0.3243 0.063 Uiso 1.00 1 c R
H(10) H 0.1740 0.5296 0.1780 0.057 Uiso 1.00 1 c R
H(11) H 0.0812 0.4962 0.2265 0.057 Uiso 1.00 1 c R
H(12) H 0.0738 0.5085 0.1523 0.057 Uiso 1.00 1 c R
H(13) H 0.1290 0.4036 0.0650 0.052 Uiso 1.00 1 c R
H(14) H 0.0373 0.3650 0.1117 0.052 Uiso 1.00 1 c R
H(15) H 0.1290 0.2923 0.0765 0.052 Uiso 1.00 1 c R
H(16) H 0.1347 0.1015 0.5485 0.066 Uiso 1.00 1 c R
H(17) H -0.0490 0.1504 0.5812 0.071 Uiso 1.00 1 c R
H(18) H -0.1746 0.2557 0.5109 0.060 Uiso 1.00 1 c R
H(19) H 0.4195 -0.0525 0.4139 0.066 Uiso 1.00 1 c R
H(20) H 0.4742 0.1970 0.4275 0.059 Uiso 1.00 1 c R
H(21) H 0.2029 -0.0506 0.4857 0.067 Uiso 1.00 1 c R
H(22) H 0.2339 -0.0623 0.4144 0.067 Uiso 1.00 1 c R
H(23) H 0.1320 0.0241 0.4299 0.067 Uiso 1.00 1 c R
H(24) H 0.5967 -0.0228 0.3773 0.086 Uiso 1.00 1 c R
H(25) H 0.6225 -0.0095 0.4439 0.086 Uiso 1.00 1 c R
H(26) H 0.6192 0.0761 0.3824 0.086 Uiso 1.00 1 c R
H(27) H 0.2508 0.3487 0.4182 0.068 Uiso 1.00 1 c R
H(28) H 0.3317 0.3117 0.4748 0.068 Uiso 1.00 1 c R
H(29) H 0.2097 0.3009 0.4872 0.068 Uiso 1.00 1 c R
H(30) H -0.2723 0.5726 0.3382 0.074 Uiso 1.00 1 c R
H(31) H -0.3624 0.3428 0.3219 0.069 Uiso 1.00 1 c R
H(32) H -0.0769 0.4443 0.4511 0.078 Uiso 1.00 1 c R
H(33) H -0.1472 0.5511 0.4193 0.078 Uiso 1.00 1 c R
H(34) H -0.0422 0.4958 0.3816 0.078 Uiso 1.00 1 c R
H(35) H -0.4074 0.5948 0.2629 0.108 Uiso 1.00 1 c R
H(36) H -0.4920 0.5529 0.3138 0.108 Uiso 1.00 1 c R
H(37) H -0.4433 0.5032 0.2552 0.108 Uiso 1.00 1 c R
H(38) H -0.1809 0.1673 0.4255 0.068 Uiso 1.00 1 c R
H(39) H -0.1652 0.1705 0.3514 0.068 Uiso 1.00 1 c R
H(40) H -0.2850 0.1857 0.3858 0.068 Uiso 1.00 1 c R
H(41) H -0.0751 0.4265 0.2150 0.064 Uiso 1.00 1 c R
H(42) H -0.2488 0.4360 0.1852 0.085 Uiso 1.00 1 c R
H(43) H -0.2995 0.2969 0.1905 0.087 Uiso 1.00 1 c R
H(44) H -0.2498 0.1089 0.2207 0.094 Uiso 1.00 1 c R
H(45) H -0.1228 -0.0341 0.2559 0.098 Uiso 1.00 1 c R
H(46) H 0.0750 -0.1239 0.2879 0.077 Uiso 1.00 1 c R
H(47) H 0.2397 -0.1130 0.3124 0.069 Uiso 1.00 1 c R
H(48) H 0.2693 0.0384 0.3028 0.051 Uiso 1.00 1 c R
H(49) H 0.3351 0.6587 0.2612 0.041 Uiso 1.00 1 c R
H(50) H 0.0301 0.6530 0.3356 0.044 Uiso 1.00 1 c R
H(51) H 0.0774 0.7719 0.1502 0.039 Uiso 1.00 1 c R
H(52) H 0.1845 0.7192 0.0451 0.034 Uiso 1.00 1 c R
H(53) H 0.3224 0.4428 0.0261 0.041 Uiso 1.00 1 c R
H(54) H 0.4451 0.5536 0.1440 0.038 Uiso 1.00 1 c R
H(55) H 0.3680 0.8169 0.2237 0.037 Uiso 1.00 1 c R
H(56) H 0.6891 0.7910 0.1780 0.042 Uiso 1.00 1 c R
H(57) H 0.5155 0.6900 0.0809 0.039 Uiso 1.00 1 c R
H(58) H 0.3596 0.8081 0.0111 0.043 Uiso 1.00 1 c R
H(59) H 0.1556 1.0779 -0.0408 0.047 Uiso 1.00 1 c R
H(60) H 0.1342 0.9192 0.1377 0.042 Uiso 1.00 1 c R

loop_
_atom_site_aniso_label
_atom_site_aniso_U_11
_atom_site_aniso_U_22
_atom_site_aniso_U_33
_atom_site_aniso_U_12
_atom_site_aniso_U_13
_atom_site_aniso_U_23
Ir(1) 0.02902(15) 0.03067(14) 0.02971(15) -0.00867(10) 0.00000(10) -0.00447(10)
S(1) 0.0437(10) 0.0317(8) 0.0284(8) -0.0124(7) 0.0048(7) -0.0071(6)
F(1) 0.075(3) 0.059(3) 0.046(2) -0.005(2) -0.019(2) -0.007(2)
F(2) 0.093(4) 0.080(3) 0.048(2) -0.030(3) -0.018(2) -0.024(2)
F(3) 0.076(4) 0.134(5) 0.039(2) -0.049(3) 0.004(2) 0.010(3)
F(10) 0.043(2) 0.094(4) 0.053(2) -0.024(2) -0.014(2) -0.012(2)
F(11) 0.070(3) 0.041(2) 0.038(2) -0.007(2) -0.023(2) 0.0001(19)
F(12) 0.100(4) 0.042(2) 0.076(3) 0.001(2) -0.051(3) -0.025(2)
N(1) 0.023(2) 0.056(3) 0.031(3) -0.009(2) -0.002(2) -0.006(2)
N(2) 0.039(3) 0.035(3) 0.028(2) -0.013(2) 0.010(2) -0.010(2)
C(1) 0.026(3) 0.036(3) 0.024(3) -0.011(2) 0.007(2) -0.007(2)
C(2) 0.025(3) 0.044(4) 0.034(3) -0.011(3) 0.003(2) -0.002(3)
C(3) 0.030(3) 0.050(4) 0.030(3) -0.026(3) 0.008(2) -0.010(3)
C(4) 0.039(4) 0.023(3) 0.043(4) -0.016(2) 0.001(3) -0.001(2)
C(5) 0.035(3) 0.038(3) 0.027(3) -0.013(3) 0.008(2) -0.003(2)
C(6) 0.037(4) 0.044(4) 0.054(4) -0.003(3) -0.001(3) -0.022(3)
C(7) 0.035(4) 0.065(5) 0.052(5) -0.014(4) -0.005(3) -0.006(4)
C(8) 0.060(5) 0.069(5) 0.045(4) -0.040(4) 0.007(4) -0.022(4)
C(9) 0.060(5) 0.034(3) 0.045(4) -0.010(3) 0.007(3) -0.011(3)
C(10) 0.046(4) 0.051(4) 0.034(3) -0.017(3) -0.001(3) -0.007(3)
C(11) 0.047(4) 0.032(3) 0.029(3) -0.012(3) -0.003(3) -0.000(2)
C(12) 0.047(4) 0.044(4) 0.033(3) -0.020(3) -0.003(3) -0.001(3)
C(13) 0.062(5) 0.069(5) 0.029(4) -0.026(4) -0.006(3) 0.012(3)
C(14) 0.064(6) 0.083(6) 0.027(4) -0.022(5) -0.004(3) -0.002(4)
C(15) 0.042(4) 0.069(5) 0.039(4) -0.016(4) 0.007(3) -0.011(4)
C(16) 0.046(4) 0.043(4) 0.028(3) -0.016(3) 0.009(3) -0.011(3)
C(17) 0.041(4) 0.046(4) 0.027(3) -0.014(3) -0.011(3) 0.001(3)
C(18) 0.048(4) 0.045(4) 0.031(3) -0.018(3) -0.015(3) 0.006(3)
C(19) 0.056(5) 0.050(4) 0.049(4) -0.008(4) -0.017(4) 0.004(3)
C(20) 0.048(5) 0.069(5) 0.041(4) -0.018(4) -0.010(3) -0.004(4)
C(21) 0.045(4) 0.063(5) 0.040(4) -0.020(4) -0.016(3) 0.000(3)
C(22) 0.052(4) 0.045(4) 0.035(3) -0.015(3) -0.012(3) -0.004(3)
C(23) 0.065(5) 0.046(4) 0.052(5) -0.022(4) -0.012(4) 0.007(3)
C(24) 0.046(5) 0.085(7) 0.075(7) -0.007(5) -0.006(4) -0.014(5)
C(25) 0.056(5) 0.060(5) 0.061(5) -0.023(4) -0.014(4) -0.012(4)
C(26) 0.035(4) 0.048(4) 0.034(3) -0.015(3) 0.014(3) -0.008(3)
C(27) 0.045(4) 0.046(4) 0.047(4) -0.009(3) 0.012(3) -0.010(3)
C(28) 0.055(5) 0.049(5) 0.062(5) -0.005(4) 0.023(4) -0.003(4)
C(29) 0.047(5) 0.060(5) 0.055(5) 0.002(4) 0.010(4) 0.003(4)
C(30) 0.039(4) 0.074(6) 0.052(5) -0.012(4) -0.002(4) -0.006(4)
C(31) 0.042(4) 0.050(4) 0.032(3) -0.016(3) 0.005(3) 0.001(3)
C(32) 0.069(6) 0.056(5) 0.075(6) -0.022(4) 0.019(5) -0.029(5)
C(33) 0.057(6) 0.103(9) 0.068(7) 0.015(6) -0.001(5) 0.013(6)
C(34) 0.075(6) 0.065(5) 0.040(4) -0.040(5) -0.001(4) -0.004(4)
C(35) 0.041(4) 0.067(5) 0.034(4) 0.010(4) 0.000(3) -0.007(3)
C(36) 0.030(4) 0.114(9) 0.042(5) 0.004(5) -0.001(3) 0.000(5)
C(37) 0.027(4) 0.147(11) 0.050(5) -0.031(6) 0.002(4) -0.027(6)
C(38) 0.045(5) 0.119(9) 0.040(4) -0.034(5) 0.002(4) -0.032(5)
C(39) 0.036(4) 0.073(5) 0.037(4) -0.024(4) -0.001(3) -0.023(3)
C(40) 0.070(7) 0.142(11) 0.064(6) -0.068(7) 0.001(5) -0.050(7)
C(41) 0.100(9) 0.120(10) 0.067(6) -0.084(8) 0.017(6) -0.045(7)
C(42) 0.070(6) 0.070(6) 0.041(4) -0.045(5) 0.013(4) -0.028(4)
C(43) 0.044(4) 0.060(4) 0.034(3) -0.030(3) 0.008(3) -0.019(3)
C(44) 0.103(8) 0.051(5) 0.050(5) -0.041(5) 0.021(5) -0.022(4)
C(45) 0.091(7) 0.031(4) 0.047(4) -0.020(4) 0.010(4) -0.005(3)
C(46) 0.051(4) 0.039(4) 0.035(3) -0.008(3) 0.002(3) -0.010(3)
C(47) 0.024(3) 0.029(3) 0.037(3) -0.007(2) -0.005(2) -0.009(2)
C(48) 0.028(3) 0.030(3) 0.043(4) -0.008(2) -0.007(3) -0.006(2)
C(49) 0.033(3) 0.031(3) 0.031(3) -0.009(2) -0.001(2) -0.012(2)
C(50) 0.035(3) 0.039(3) 0.042(4) -0.019(3) 0.006(3) -0.011(3)
C(51) 0.030(3) 0.027(3) 0.059(4) -0.005(2) -0.002(3) -0.018(3)
C(52) 0.024(3) 0.031(3) 0.044(4) -0.004(2) -0.007(3) -0.012(2)
C(53) 0.054(5) 0.053(4) 0.035(4) -0.020(4) -0.002(3) -0.009(3)
C(54) 0.032(4) 0.042(4) 0.089(7) -0.012(3) -0.006(4) -0.004(4)
C(55) 0.021(3) 0.032(3) 0.027(3) -0.007(2) -0.001(2) -0.002(2)
C(56) 0.024(3) 0.023(3) 0.035(3) -0.003(2) -0.006(2) -0.003(2)
C(57) 0.031(3) 0.033(3) 0.028(3) -0.007(2) -0.005(2) -0.003(2)
C(58) 0.035(3) 0.028(3) 0.039(3) -0.008(2) 0.004(3) -0.011(2)
C(59) 0.030(3) 0.029(3) 0.036(3) -0.005(2) 0.001(2) -0.003(2)
C(60) 0.029(3) 0.034(3) 0.031(3) -0.005(2) -0.007(2) -0.005(2)
C(61) 0.057(5) 0.037(3) 0.036(4) -0.006(3) -0.018(3) -0.007(3)
C(62) 0.033(4) 0.045(4) 0.048(4) -0.004(3) -0.001(3) -0.010(3)
C(63) 0.032(3) 0.024(3) 0.033(3) -0.005(2) -0.006(2) -0.004(2)
C(64) 0.023(3) 0.031(3) 0.041(3) -0.005(2) -0.001(2) -0.013(2)
C(65) 0.032(3) 0.034(3) 0.037(3) -0.007(2) -0.007(3) -0.012(2)
C(66) 0.022(3) 0.034(3) 0.053(4) -0.010(2) -0.005(3) -0.013(3)
C(67) 0.033(3) 0.034(3) 0.041(3) -0.012(3) 0.009(3) -0.014(3)
C(68) 0.035(3) 0.027(3) 0.037(3) -0.009(2) 0.003(3) -0.010(2)
C(69) 0.032(4) 0.057(4) 0.057(5) -0.020(3) 0.008(3) -0.027(4)
C(70) 0.051(5) 0.063(5) 0.073(6) -0.025(4) 0.012(4) -0.042(5)
C(71) 0.033(3) 0.030(3) 0.033(3) -0.012(2) -0.006(2) -0.007(2)
C(72) 0.032(3) 0.028(3) 0.047(4) -0.006(2) -0.006(3) -0.006(3)
C(73) 0.037(3) 0.033(3) 0.035(3) -0.013(3) -0.005(3) -0.001(2)
C(74) 0.039(4) 0.028(3) 0.049(4) -0.008(3) -0.012(3) -0.003(3)
C(75) 0.037(3) 0.029(3) 0.044(4) -0.004(2) -0.010(3) -0.011(3)
C(76) 0.027(3) 0.036(3) 0.042(3) -0.003(2) -0.006(3) -0.014(3)
C(77) 0.050(5) 0.042(4) 0.051(5) -0.001(3) -0.001(4) 0.008(3)
C(78) 0.055(5) 0.035(4) 0.060(5) -0.002(3) -0.015(4) -0.013(3)
B(1) 0.024(3) 0.030(3) 0.035(4) -0.003(2) -0.006(3) -0.007(3)

loop_
_atom_type_symbol
_atom_type_description
_atom_type_scat_dispersion_real
_atom_type_scat_dispersion_imag
_atom_type_scat_source
C C 0.003 0.002
;
International Tables for Crystallography
(1992, Vol. C, Tables 4.2.6.8 and 6.1.1.4)
;
H H 0.000 0.000
;
International Tables for Crystallography
(1992, Vol. C, Table 6.1.1.4)
;
N N 0.006 0.003
;
International Tables for Crystallography
(1992, Vol. C, Tables 4.2.6.8 and 6.1.1.4)
;
Ir Ir -1.444 7.990
;
International Tables for Crystallography
(1992, Vol. C, Tables 4.2.6.8 and 6.1.1.4)
;
F F 0.017 0.010
;
International Tables for Crystallography
(1992, Vol. C, Tables 4.2.6.8 and 6.1.1.4)
;
S S 0.125 0.123
;
International Tables for Crystallography
(1992, Vol. C, Tables 4.2.6.8 and 6.1.1.4)
;
B B 0.001 0.001
;
International Tables for Crystallography
(1992, Vol. C, Tables 4.2.6.8 and 6.1.1.4)
;

loop_
_geom_angle_atom_site_label_1
_geom_angle_atom_site_label_2
_geom_angle_atom_site_label_3
_geom_angle
_geom_angle_publ_flag
_geom_angle_site_symmetry_3
S(1) Ir(1) N(1) 87.43(18) yes .
S(1) Ir(1) N(2) 102.29(16) yes .
S(1) Ir(1) C(1) 149.5(2) yes .
S(1) Ir(1) C(2) 112.1(2) yes .
S(1) Ir(1) C(3) 87.04(19) yes .
S(1) Ir(1) C(4) 97.8(2) yes .
S(1) Ir(1) C(5) 136.2(2) yes .
N(1) Ir(1) N(2) 77.4(2) yes .
N(1) Ir(1) C(1) 120.4(2) yes .
N(1) Ir(1) C(2) 158.7(2) yes .
N(1) Ir(1) C(3) 142.4(2) yes .
N(1) Ir(1) C(4) 105.5(2) yes .
N(1) Ir(1) C(5) 95.8(2) yes .
N(2) Ir(1) C(1) 96.4(2) yes .
N(2) Ir(1) C(2) 105.2(2) yes .
N(2) Ir(1) C(3) 140.0(2) yes .
N(2) Ir(1) C(4) 159.8(2) yes .
N(2) Ir(1) C(5) 121.1(2) yes .
C(1) Ir(1) C(2) 38.8(2) yes .
C(1) Ir(1) C(3) 63.4(2) yes .
C(1) Ir(1) C(4) 64.6(2) yes .
C(1) Ir(1) C(5) 37.8(2) yes .
C(2) Ir(1) C(3) 37.5(2) yes .
C(2) Ir(1) C(4) 64.9(2) yes .
C(2) Ir(1) C(5) 64.5(2) yes .
C(3) Ir(1) C(4) 38.9(2) yes .
C(3) Ir(1) C(5) 64.3(2) yes .
C(4) Ir(1) C(5) 39.2(3) yes .
Ir(1) S(1) C(11) 126.6(2) yes .
F(5) F(4) C(54) 64.7(11) yes .
F(4) F(5) F(6) 132.0(14) yes .
F(4) F(5) C(54) 79.1(11) yes .
F(6) F(5) C(54) 58.1(8) yes .
F(5) F(6) F(7) 131(2) yes .
F(5) F(6) C(54) 55.5(8) yes .
F(7) F(6) C(54) 79.4(14) yes .
F(6) F(7) F(8) 107.0(17) yes .
F(6) F(7) C(54) 65.5(13) yes .
F(8) F(7) C(54) 49.1(7) yes .
F(7) F(8) F(9) 127.7(16) yes .
F(7) F(8) C(54) 55.1(8) yes .
F(9) F(8) C(54) 75.9(15) yes .
F(8) F(9) C(54) 73.4(16) yes .
F(14) F(13) C(62) 60.6(12) yes .
F(13) F(14) F(15) 146.6(15) yes .
F(13) F(14) C(62) 93.3(13) yes .
F(15) F(14) C(62) 55.1(8) yes .
F(14) F(15) F(16) 115.4(17) yes .
F(14) F(15) C(62) 49.9(7) yes .
F(16) F(15) C(62) 70.8(13) yes .
F(15) F(16) F(17) 109.6(15) yes .
F(15) F(16) C(62) 71.9(13) yes .
F(17) F(16) C(62) 46.2(6) yes .
F(16) F(17) F(18) 157.3(16) yes .
F(16) F(17) C(62) 53.4(7) yes .
F(18) F(17) C(62) 104.1(16) yes .
F(17) F(18) C(62) 53.9(13) yes .
F(22) F(19) F(23) 128.5(16) yes .
F(22) F(19) C(69) 68.0(12) yes .
F(23) F(19) C(69) 61.1(11) yes .
F(21) F(20) F(24) 127.3(18) yes .
F(21) F(20) C(69) 58.9(9) yes .
F(24) F(20) C(69) 73.1(14) yes .
F(20) F(21) F(23) 110.7(13) yes .
F(20) F(21) C(69) 53.6(8) yes .
F(23) F(21) C(69) 62.2(11) yes .
F(19) F(22) F(24) 112.6(15) yes .
F(19) F(22) C(69) 67.7(11) yes .
F(24) F(22) C(69) 55.2(9) yes .
F(19) F(23) F(21) 118(2) yes .
F(19) F(23) C(69) 61.5(10) yes .
F(21) F(23) C(69) 65.1(13) yes .
F(20) F(24) F(22) 119.4(16) yes .
F(20) F(24) C(69) 67.8(15) yes .
F(22) F(24) C(69) 56.0(9) yes .
F(26) F(25) C(70) 93(2) yes .
F(25) F(26) C(70) 65(2) yes .
F(28) F(27) C(70) 70.2(15) yes .
F(27) F(28) F(29) 123(2) yes .
F(27) F(28) C(70) 81.2(16) yes .
F(29) F(28) C(70) 46.7(8) yes .
F(28) F(29) F(30) 157(3) yes .
F(28) F(29) C(70) 51.9(9) yes .
F(30) F(29) C(70) 117(3) yes .
F(29) F(30) C(70) 47(2) yes .
F(32) F(31) C(77) 91(2) yes .
F(31) F(32) C(77) 70.2(19) yes .
F(34) F(33) C(77) 61.3(17) yes .
F(33) F(34) F(35) 144(2) yes .
F(33) F(34) C(77) 91.9(17) yes .
F(35) F(34) C(77) 52.5(8) yes .
F(34) F(35) F(36) 141.5(15) yes .
F(34) F(35) C(77) 52.4(8) yes .
F(36) F(35) C(77) 90.9(14) yes .
F(35) F(36) C(77) 60.9(13) yes .
F(38) F(37) C(78) 98(2) yes .
F(37) F(38) C(78) 62(2) yes .
F(40) F(39) C(78) 48.3(18) yes .
F(39) F(40) F(41) 162(2) yes .
F(39) F(40) C(78) 110(2) yes .
F(41) F(40) C(78) 55.0(7) yes .
F(40) F(41) F(42) 117.1(13) yes .
F(40) F(41) C(78) 46.6(7) yes .
F(42) F(41) C(78) 74.5(11) yes .
F(41) F(42) C(78) 70.4(11) yes .
Ir(1) N(1) C(35) 126.1(6) yes .
Ir(1) N(1) C(39) 114.5(4) yes .
C(35) N(1) C(39) 119.1(7) yes .
Ir(1) N(2) C(43) 114.2(4) yes .
Ir(1) N(2) C(46) 127.2(6) yes .
C(43) N(2) C(46) 118.2(7) yes .
Ir(1) C(1) C(2) 70.6(3) yes .
Ir(1) C(1) C(5) 71.0(3) yes .
Ir(1) C(1) C(6) 127.8(5) yes .
C(2) C(1) C(5) 108.8(6) yes .
C(2) C(1) C(6) 124.7(5) yes .
C(5) C(1) C(6) 126.3(6) yes .
Ir(1) C(2) C(1) 70.7(3) yes .
Ir(1) C(2) C(3) 71.7(4) yes .
Ir(1) C(2) C(7) 129.7(5) yes .
C(1) C(2) C(3) 107.4(5) yes .
C(1) C(2) C(7) 126.1(7) yes .
C(3) C(2) C(7) 125.9(7) yes .
Ir(1) C(3) C(2) 70.9(4) yes .
Ir(1) C(3) C(4) 69.2(4) yes .
Ir(1) C(3) C(8) 128.2(5) yes .
C(2) C(3) C(4) 109.3(7) yes .
C(2) C(3) C(8) 127.3(6) yes .
C(4) C(3) C(8) 123.4(6) yes .
Ir(1) C(4) C(3) 71.9(4) yes .
Ir(1) C(4) C(5) 71.2(3) yes .
Ir(1) C(4) C(9) 127.7(5) yes .
C(3) C(4) C(5) 106.5(5) yes .
C(3) C(4) C(9) 125.2(7) yes .
C(5) C(4) C(9) 127.9(6) yes .
Ir(1) C(5) C(1) 71.3(3) yes .
Ir(1) C(5) C(4) 69.5(3) yes .
Ir(1) C(5) C(10) 124.9(5) yes .
C(1) C(5) C(4) 107.9(6) yes .
C(1) C(5) C(10) 126.6(7) yes .
C(4) C(5) C(10) 125.6(5) yes .
S(1) C(11) C(12) 121.6(5) yes .
S(1) C(11) C(16) 117.8(4) yes .
C(12) C(11) C(16) 119.6(6) yes .
C(11) C(12) C(13) 119.5(7) yes .
C(11) C(12) C(17) 123.6(6) yes .
C(13) C(12) C(17) 116.8(6) yes .
C(12) C(13) C(14) 121.0(7) yes .
C(13) C(14) C(15) 119.6(7) yes .
C(14) C(15) C(16) 122.3(7) yes .
C(11) C(16) C(15) 117.9(6) yes .
C(11) C(16) C(26) 124.9(6) yes .
C(15) C(16) C(26) 117.2(6) yes .
C(12) C(17) C(18) 119.5(8) yes .
C(12) C(17) C(22) 120.7(7) yes .
C(18) C(17) C(22) 119.4(7) yes .
C(17) C(18) C(19) 120.2(8) yes .
C(17) C(18) C(23) 120.5(7) yes .
C(19) C(18) C(23) 119.2(7) yes .
C(18) C(19) C(20) 121.2(8) yes .
C(19) C(20) C(21) 118.6(7) yes .
C(19) C(20) C(24) 120.3(9) yes .
C(21) C(20) C(24) 121.1(9) yes .
C(20) C(21) C(22) 121.4(9) yes .
C(17) C(22) C(21) 119.2(7) yes .
C(17) C(22) C(25) 121.2(7) yes .
C(21) C(22) C(25) 119.5(8) yes .
C(16) C(26) C(27) 121.7(8) yes .
C(16) C(26) C(31) 119.0(7) yes .
C(27) C(26) C(31) 119.1(6) yes .
C(26) C(27) C(28) 119.5(9) yes .
C(26) C(27) C(32) 120.4(7) yes .
C(28) C(27) C(32) 120.1(8) yes .
C(27) C(28) C(29) 122.0(9) yes .
C(28) C(29) C(30) 117.3(8) yes .
C(28) C(29) C(33) 120.7(9) yes .
C(30) C(29) C(33) 122.0(10) yes .
C(29) C(30) C(31) 123.5(10) yes .
C(26) C(31) C(30) 118.6(8) yes .
C(26) C(31) C(34) 121.1(6) yes .
C(30) C(31) C(34) 120.3(9) yes .
N(1) C(35) C(36) 120.3(10) yes .
C(35) C(36) C(37) 120.7(9) yes .
C(36) C(37) C(38) 120.6(9) yes .
C(37) C(38) C(39) 115.8(11) yes .
C(37) C(38) C(40) 125.6(10) yes .
C(39) C(38) C(40) 118.6(9) yes .
N(1) C(39) C(38) 123.5(7) yes .
N(1) C(39) C(43) 116.1(7) yes .
C(38) C(39) C(43) 120.4(9) yes .
C(38) C(40) C(41) 120.9(12) yes .
C(40) C(41) C(42) 122.0(14) yes .
C(41) C(42) C(43) 117.9(8) yes .
C(41) C(42) C(44) 126.0(11) yes .
C(43) C(42) C(44) 116.0(9) yes .
N(2) C(43) C(39) 116.8(8) yes .
N(2) C(43) C(42) 123.0(6) yes .
C(39) C(43) C(42) 120.2(8) yes .
C(42) C(44) C(45) 120.6(10) yes .
C(44) C(45) C(46) 120.2(7) yes .
N(2) C(46) C(45) 122.0(8) yes .
C(48) C(47) C(52) 115.6(6) yes .
C(48) C(47) B(1) 123.2(5) yes .
C(52) C(47) B(1) 120.5(6) yes .
C(47) C(48) C(49) 122.8(6) yes .
C(48) C(49) C(50) 120.8(6) yes .
C(48) C(49) C(53) 119.0(6) yes .
C(50) C(49) C(53) 120.2(6) yes .
C(49) C(50) C(51) 117.5(6) yes .
C(50) C(51) C(52) 122.0(6) yes .
C(50) C(51) C(54) 119.5(7) yes .
C(52) C(51) C(54) 118.5(7) yes .
C(47) C(52) C(51) 121.2(6) yes .
F(1) C(53) F(2) 106.1(7) yes .
F(1) C(53) F(3) 107.1(6) yes .
F(1) C(53) C(49) 111.7(6) yes .
F(2) C(53) F(3) 107.7(7) yes .
F(2) C(53) C(49) 110.9(6) yes .
F(3) C(53) C(49) 113.0(7) yes .
F(4) C(54) F(6) 100.1(9) yes .
F(4) C(54) F(7) 128.6(8) yes .
F(4) C(54) F(8) 108.8(11) yes .
F(4) C(54) F(9) 83.0(10) yes .
F(4) C(54) C(51) 113.8(8) yes .
F(5) C(54) F(6) 66.4(8) yes .
F(5) C(54) F(7) 99.9(8) yes .
F(5) C(54) F(8) 128.6(10) yes .
F(5) C(54) F(9) 113.3(10) yes .
F(5) C(54) C(51) 114.8(8) yes .
F(6) C(54) F(8) 104.8(10) yes .
F(6) C(54) F(9) 127.1(11) yes .
F(6) C(54) C(51) 113.2(11) yes .
F(7) C(54) F(8) 75.7(9) yes .
F(7) C(54) F(9) 104.8(10) yes .
F(7) C(54) C(51) 109.1(9) yes .
F(8) C(54) C(51) 114.7(7) yes .
F(9) C(54) C(51) 113.3(7) yes .
C(56) C(55) C(60) 115.8(6) yes .
C(56) C(55) B(1) 119.8(5) yes .
C(60) C(55) B(1) 124.1(6) yes .
C(55) C(56) C(57) 122.2(5) yes .
C(56) C(57) C(58) 120.8(7) yes .
C(56) C(57) C(61) 117.9(5) yes .
C(58) C(57) C(61) 121.3(7) yes .
C(57) C(58) C(59) 118.2(7) yes .
C(58) C(59) C(60) 120.9(5) yes .
C(58) C(59) C(62) 119.9(7) yes .
C(60) C(59) C(62) 119.2(7) yes .
C(55) C(60) C(59) 122.1(6) yes .
F(10) C(61) F(11) 105.5(5) yes .
F(10) C(61) F(12) 105.9(7) yes .
F(10) C(61) C(57) 111.7(6) yes .
F(11) C(61) F(12) 106.5(6) yes .
F(11) C(61) C(57) 113.1(7) yes .
F(12) C(61) C(57) 113.5(6) yes .
F(13) C(62) F(15) 100.6(9) yes .
F(13) C(62) F(16) 130.4(7) yes .
F(13) C(62) F(17) 103.2(8) yes .
F(13) C(62) F(18) 88.1(7) yes .
F(13) C(62) C(59) 108.9(7) yes .
F(14) C(62) F(15) 75.0(9) yes .
F(14) C(62) F(16) 108.2(8) yes .
F(14) C(62) F(17) 116.9(8) yes .
F(14) C(62) F(18) 108.3(8) yes .
F(14) C(62) C(59) 115.0(7) yes .
F(15) C(62) F(17) 110.3(10) yes .
F(15) C(62) F(18) 129.8(8) yes .
F(15) C(62) C(59) 113.5(8) yes .
F(16) C(62) F(17) 80.5(8) yes .
F(16) C(62) F(18) 102.5(7) yes .
F(16) C(62) C(59) 112.2(7) yes .
F(17) C(62) C(59) 118.2(7) yes .
F(18) C(62) C(59) 109.8(6) yes .
C(64) C(63) C(68) 114.7(6) yes .
C(64) C(63) B(1) 121.7(5) yes .
C(68) C(63) B(1) 123.2(6) yes .
C(63) C(64) C(65) 122.6(6) yes .
C(64) C(65) C(66) 120.8(7) yes .
C(64) C(65) C(69) 120.6(6) yes .
C(66) C(65) C(69) 118.6(7) yes .
C(65) C(66) C(67) 118.3(7) yes .
C(66) C(67) C(68) 120.3(6) yes .
C(66) C(67) C(70) 119.4(7) yes .
C(68) C(67) C(70) 120.2(8) yes .
C(63) C(68) C(67) 123.2(7) yes .
F(19) C(69) F(20) 126.2(12) yes .
F(19) C(69) F(21) 103.4(7) yes .
F(19) C(69) F(23) 57.4(10) yes .
F(19) C(69) F(24) 104.9(8) yes .
F(19) C(69) C(65) 116.1(8) yes .
F(20) C(69) F(21) 67.5(9) yes .
F(20) C(69) F(22) 104.9(14) yes .
F(20) C(69) F(23) 114.7(15) yes .
F(20) C(69) C(65) 116.1(10) yes .
F(21) C(69) F(22) 136.1(12) yes .
F(21) C(69) F(23) 52.6(11) yes .
F(21) C(69) F(24) 103.9(8) yes .
F(21) C(69) C(65) 112.4(7) yes .
F(22) C(69) F(23) 101.3(13) yes .
F(22) C(69) F(24) 68.8(11) yes .
F(22) C(69) C(65) 109.4(12) yes .
F(23) C(69) F(24) 135.8(15) yes .
F(23) C(69) C(65) 109.1(14) yes .
F(24) C(69) C(65) 114.8(7) yes .
F(25) C(70) F(27) 108.0(10) yes .
F(25) C(70) F(28) 123.5(10) yes .
F(25) C(70) F(29) 95.7(13) yes .
F(25) C(70) F(30) 92.9(9) yes .
F(25) C(70) C(67) 116.3(9) yes .
F(26) C(70) F(27) 91.6(9) yes .
F(26) C(70) F(28) 113.9(9) yes .
F(26) C(70) F(29) 114.9(13) yes .
F(26) C(70) F(30) 114.2(10) yes .
F(26) C(70) C(67) 111.5(8) yes .
F(27) C(70) F(29) 107.3(13) yes .
F(27) C(70) F(30) 122.9(10) yes .
F(27) C(70) C(67) 110.7(8) yes .
F(28) C(70) F(29) 81.4(12) yes .
F(28) C(70) F(30) 96.0(9) yes .
F(28) C(70) C(67) 114.5(9) yes .
F(29) C(70) C(67) 117.6(11) yes .
F(30) C(70) C(67) 105.5(7) yes .
C(72) C(71) C(76) 115.5(5) yes .
C(72) C(71) B(1) 118.7(5) yes .
C(76) C(71) B(1) 125.8(5) yes .
C(71) C(72) C(73) 123.1(6) yes .
C(72) C(73) C(74) 120.9(6) yes .
C(72) C(73) C(77) 119.6(6) yes .
C(74) C(73) C(77) 119.5(5) yes .
C(73) C(74) C(75) 116.6(5) yes .
C(74) C(75) C(76) 122.1(6) yes .
C(74) C(75) C(78) 118.0(5) yes .
C(76) C(75) C(78) 119.8(6) yes .
C(71) C(76) C(75) 121.7(6) yes .
F(31) C(77) F(33) 89.8(9) yes .
F(31) C(77) F(34) 106.2(10) yes .
F(31) C(77) F(35) 119.8(10) yes .
F(31) C(77) F(36) 106.1(10) yes .
F(31) C(77) C(73) 114.4(8) yes .
F(32) C(77) F(33) 107.6(9) yes .
F(32) C(77) F(34) 119.6(9) yes .
F(32) C(77) F(35) 107.9(10) yes .
F(32) C(77) F(36) 89.1(9) yes .
F(32) C(77) C(73) 113.2(7) yes .
F(33) C(77) F(35) 101.7(9) yes .
F(33) C(77) F(36) 128.5(8) yes .
F(33) C(77) C(73) 108.9(8) yes .
F(34) C(77) F(35) 75.1(10) yes .
F(34) C(77) F(36) 102.6(10) yes .
F(34) C(77) C(73) 118.2(9) yes .
F(35) C(77) C(73) 116.6(8) yes .
F(36) C(77) C(73) 108.0(7) yes .
F(37) C(78) F(39) 105.6(9) yes .
F(37) C(78) F(40) 116.8(12) yes .
F(37) C(78) F(41) 109.6(8) yes .
F(37) C(78) F(42) 82.4(10) yes .
F(37) C(78) C(75) 115.1(9) yes .
F(38) C(78) F(39) 89.0(8) yes .
F(38) C(78) F(40) 104.3(11) yes .
F(38) C(78) F(41) 124.5(8) yes .
F(38) C(78) F(42) 101.6(10) yes .
F(38) C(78) C(75) 112.1(7) yes .
F(39) C(78) F(41) 99.8(8) yes .
F(39) C(78) F(42) 129.8(9) yes .
F(39) C(78) C(75) 109.2(7) yes .
F(40) C(78) F(41) 78.5(9) yes .
F(40) C(78) F(42) 110.6(10) yes .
F(40) C(78) C(75) 115.6(10) yes .
F(41) C(78) C(75) 116.0(8) yes .
F(42) C(78) C(75) 111.4(8) yes .
C(79) C(80) C(81) 114.2(11) yes .
C(80) C(81) C(81) 113.9(10) yes 2_666
C(47) B(1) C(55) 104.0(5) yes .
C(47) B(1) C(63) 113.8(6) yes .
C(47) B(1) C(71) 113.8(4) yes .
C(55) B(1) C(63) 112.3(5) yes .
C(55) B(1) C(71) 108.8(5) yes .
C(63) B(1) C(71) 104.3(5) yes .
C(1) C(6) H(1) 109.5 no .
C(1) C(6) H(2) 109.5 no .
C(1) C(6) H(3) 109.5 no .
H(1) C(6) H(2) 109.5 no .
H(1) C(6) H(3) 109.5 no .
H(2) C(6) H(3) 109.5 no .
C(2) C(7) H(4) 109.5 no .
C(2) C(7) H(5) 109.5 no .
C(2) C(7) H(6) 109.5 no .
H(4) C(7) H(5) 109.5 no .
H(4) C(7) H(6) 109.5 no .
H(5) C(7) H(6) 109.5 no .
C(3) C(8) H(7) 109.5 no .
C(3) C(8) H(8) 109.5 no .
C(3) C(8) H(9) 109.5 no .
H(7) C(8) H(8) 109.5 no .
H(7) C(8) H(9) 109.5 no .
H(8) C(8) H(9) 109.5 no .
C(4) C(9) H(10) 109.5 no .
C(4) C(9) H(11) 109.5 no .
C(4) C(9) H(12) 109.5 no .
H(10) C(9) H(11) 109.5 no .
H(10) C(9) H(12) 109.5 no .
H(11) C(9) H(12) 109.5 no .
C(5) C(10) H(13) 109.5 no .
C(5) C(10) H(14) 109.5 no .
C(5) C(10) H(15) 109.5 no .
H(13) C(10) H(14) 109.5 no .
H(13) C(10) H(15) 109.5 no .
H(14) C(10) H(15) 109.5 no .
C(12) C(13) H(16) 119.5 no .
C(14) C(13) H(16) 119.5 no .
C(13) C(14) H(17) 120.2 no .
C(15) C(14) H(17) 120.2 no .
C(14) C(15) H(18) 118.9 no .
C(16) C(15) H(18) 118.9 no .
C(18) C(19) H(19) 119.4 no .
C(20) C(19) H(19) 119.4 no .
C(20) C(21) H(20) 119.3 no .
C(22) C(21) H(20) 119.3 no .
C(18) C(23) H(21) 109.5 no .
C(18) C(23) H(22) 109.5 no .
C(18) C(23) H(23) 109.5 no .
H(21) C(23) H(22) 109.5 no .
H(21) C(23) H(23) 109.5 no .
H(22) C(23) H(23) 109.5 no .
C(20) C(24) H(24) 109.5 no .
C(20) C(24) H(25) 109.5 no .
C(20) C(24) H(26) 109.5 no .
H(24) C(24) H(25) 109.5 no .
H(24) C(24) H(26) 109.5 no .
H(25) C(24) H(26) 109.5 no .
C(22) C(25) H(27) 109.5 no .
C(22) C(25) H(28) 109.5 no .
C(22) C(25) H(29) 109.5 no .
H(27) C(25) H(28) 109.5 no .
H(27) C(25) H(29) 109.5 no .
H(28) C(25) H(29) 109.5 no .
C(27) C(28) H(30) 119.0 no .
C(29) C(28) H(30) 119.0 no .
C(29) C(30) H(31) 118.2 no .
C(31) C(30) H(31) 118.3 no .
C(27) C(32) H(32) 109.5 no .
C(27) C(32) H(33) 109.5 no .
C(27) C(32) H(34) 109.5 no .
H(32) C(32) H(33) 109.5 no .
H(32) C(32) H(34) 109.5 no .
H(33) C(32) H(34) 109.5 no .
C(29) C(33) H(35) 109.5 no .
C(29) C(33) H(36) 109.5 no .
C(29) C(33) H(37) 109.5 no .
H(35) C(33) H(36) 109.5 no .
H(35) C(33) H(37) 109.5 no .
H(36) C(33) H(37) 109.5 no .
C(31) C(34) H(38) 109.5 no .
C(31) C(34) H(39) 109.5 no .
C(31) C(34) H(40) 109.5 no .
H(38) C(34) H(39) 109.5 no .
H(38) C(34) H(40) 109.5 no .
H(39) C(34) H(40) 109.5 no .
N(1) C(35) H(41) 119.8 no .
C(36) C(35) H(41) 119.8 no .
C(35) C(36) H(42) 119.7 no .
C(37) C(36) H(42) 119.7 no .
C(36) C(37) H(43) 119.7 no .
C(38) C(37) H(43) 119.7 no .
C(38) C(40) H(44) 119.5 no .
C(41) C(40) H(44) 119.5 no .
C(40) C(41) H(45) 119.0 no .
C(42) C(41) H(45) 119.0 no .
C(42) C(44) H(46) 119.7 no .
C(45) C(44) H(46) 119.7 no .
C(44) C(45) H(47) 119.9 no .
C(46) C(45) H(47) 119.9 no .
N(2) C(46) H(48) 119.0 no .
C(45) C(46) H(48) 119.0 no .
C(47) C(48) H(49) 118.6 no .
C(49) C(48) H(49) 118.6 no .
C(49) C(50) H(50) 121.2 no .
C(51) C(50) H(50) 121.2 no .
C(47) C(52) H(51) 119.4 no .
C(51) C(52) H(51) 119.4 no .
C(55) C(56) H(52) 118.9 no .
C(57) C(56) H(52) 118.9 no .
C(57) C(58) H(53) 120.9 no .
C(59) C(58) H(53) 120.9 no .
C(55) C(60) H(54) 118.9 no .
C(59) C(60) H(54) 118.9 no .
C(63) C(64) H(55) 118.7 no .
C(65) C(64) H(55) 118.7 no .
C(65) C(66) H(56) 120.8 no .
C(67) C(66) H(56) 120.8 no .
C(63) C(68) H(57) 118.4 no .
C(67) C(68) H(57) 118.4 no .
C(71) C(72) H(58) 118.4 no .
C(73) C(72) H(58) 118.4 no .
C(73) C(74) H(59) 121.7 no .
C(75) C(74) H(59) 121.7 no .
C(71) C(76) H(60) 119.2 no .
C(75) C(76) H(60) 119.2 no .

loop_
_geom_bond_atom_site_label_1
_geom_bond_atom_site_label_2
_geom_bond_distance
_geom_bond_publ_flag
_geom_bond_site_symmetry_2
Ir(1) S(1) 2.3773(18) yes .
Ir(1) N(1) 2.099(6) yes .
Ir(1) N(2) 2.108(6) yes .
Ir(1) C(1) 2.191(6) yes .
Ir(1) C(2) 2.189(7) yes .
Ir(1) C(3) 2.199(8) yes .
Ir(1) C(4) 2.164(6) yes .
Ir(1) C(5) 2.187(6) yes .
S(1) C(11) 1.784(6) yes .
F(1) C(53) 1.341(9) yes .
F(2) C(53) 1.329(12) yes .
F(3) C(53) 1.314(10) yes .
F(4) F(5) 0.833(18) yes .
F(4) C(54) 1.386(15) yes .
F(5) F(6) 1.419(18) yes .
F(5) C(54) 1.276(12) yes .
F(6) F(7) 0.833(18) yes .
F(6) C(54) 1.315(17) yes .
F(7) F(8) 1.68(2) yes .
F(7) C(54) 1.421(16) yes .
F(8) F(9) 0.699(17) yes .
F(8) C(54) 1.310(16) yes .
F(9) C(54) 1.326(17) yes .
F(10) C(61) 1.342(9) yes .
F(11) C(61) 1.332(8) yes .
F(12) C(61) 1.324(10) yes .
F(13) F(14) 0.639(16) yes .
F(13) C(62) 1.450(13) yes .
F(14) F(15) 1.60(2) yes .
F(14) C(62) 1.266(12) yes .
F(15) F(16) 0.863(16) yes .
F(15) C(62) 1.356(19) yes .
F(16) F(17) 1.656(16) yes .
F(16) C(62) 1.348(14) yes .
F(17) F(18) 0.563(17) yes .
F(17) C(62) 1.211(12) yes .
F(18) C(62) 1.455(12) yes .
F(19) F(22) 1.01(2) yes .
F(19) F(23) 1.28(2) yes .
F(20) F(21) 1.473(19) yes .
F(21) F(23) 1.20(2) yes .
F(24) C(69) 1.326(14) yes .
F(25) F(26) 0.514(14) yes .
F(25) C(70) 1.256(18) yes .
F(26) C(70) 1.386(17) yes .
F(27) F(28) 0.670(14) yes .
F(27) C(70) 1.382(16) yes .
F(28) F(29) 1.65(2) yes .
F(28) C(70) 1.316(16) yes .
F(29) F(30) 0.46(2) yes .
F(29) C(70) 1.219(18) yes .
F(30) C(70) 1.482(14) yes .
F(31) F(32) 0.45(2) yes .
F(31) C(77) 1.303(13) yes .
F(32) C(77) 1.385(13) yes .
F(33) F(34) 0.65(2) yes .
F(33) C(77) 1.443(18) yes .
F(34) F(35) 1.54(2) yes .
F(34) C(77) 1.266(18) yes .
F(35) F(36) 0.686(18) yes .
F(35) C(77) 1.268(14) yes .
F(36) C(77) 1.450(15) yes .
F(37) F(38) 0.487(15) yes .
F(37) C(78) 1.256(18) yes .
F(38) C(78) 1.411(16) yes .
F(39) F(40) 0.587(16) yes .
F(39) C(78) 1.494(14) yes .
F(40) F(41) 1.601(16) yes .
F(40) C(78) 1.187(19) yes .
F(41) F(42) 0.82(2) yes .
F(41) C(78) 1.338(11) yes .
F(42) C(78) 1.368(14) yes .
N(1) C(35) 1.325(9) yes .
N(1) C(39) 1.379(12) yes .
N(2) C(43) 1.371(11) yes .
N(2) C(46) 1.322(8) yes .
C(1) C(2) 1.454(11) yes .
C(1) C(5) 1.417(8) yes .
C(1) C(6) 1.502(11) yes .
C(2) C(3) 1.409(10) yes .
C(2) C(7) 1.500(9) yes .
C(3) C(4) 1.453(9) yes .
C(3) C(8) 1.504(13) yes .
C(4) C(5) 1.460(11) yes .
C(4) C(9) 1.470(9) yes .
C(5) C(10) 1.491(10) yes .
C(11) C(12) 1.412(9) yes .
C(11) C(16) 1.422(10) yes .
C(12) C(13) 1.389(10) yes .
C(12) C(17) 1.495(10) yes .
C(13) C(14) 1.377(12) yes .
C(14) C(15) 1.374(11) yes .
C(15) C(16) 1.392(10) yes .
C(16) C(26) 1.483(9) yes .
C(17) C(18) 1.388(11) yes .
C(17) C(22) 1.407(13) yes .
C(18) C(19) 1.399(11) yes .
C(18) C(23) 1.513(14) yes .
C(19) C(20) 1.387(15) yes .
C(20) C(21) 1.386(13) yes .
C(20) C(24) 1.515(12) yes .
C(21) C(22) 1.408(11) yes .
C(22) C(25) 1.513(12) yes .
C(26) C(27) 1.406(11) yes .
C(26) C(31) 1.398(13) yes .
C(27) C(28) 1.389(11) yes .
C(27) C(32) 1.517(16) yes .
C(28) C(29) 1.379(16) yes .
C(29) C(30) 1.373(14) yes .
C(29) C(33) 1.515(13) yes .
C(30) C(31) 1.386(10) yes .
C(31) C(34) 1.494(12) yes .
C(35) C(36) 1.405(13) yes .
C(36) C(37) 1.36(2) yes .
C(37) C(38) 1.404(15) yes .
C(38) C(39) 1.394(14) yes .
C(38) C(40) 1.42(2) yes .
C(39) C(43) 1.405(10) yes .
C(40) C(41) 1.348(16) yes .
C(41) C(42) 1.405(18) yes .
C(42) C(43) 1.415(14) yes .
C(42) C(44) 1.401(12) yes .
C(44) C(45) 1.352(17) yes .
C(45) C(46) 1.397(13) yes .
C(47) C(48) 1.390(9) yes .
C(47) C(52) 1.417(9) yes .
C(47) B(1) 1.633(9) yes .
C(48) C(49) 1.394(9) yes .
C(49) C(50) 1.391(10) yes .
C(49) C(53) 1.503(10) yes .
C(50) C(51) 1.380(10) yes .
C(51) C(52) 1.394(10) yes .
C(51) C(54) 1.494(11) yes .
C(55) C(56) 1.397(10) yes .
C(55) C(60) 1.389(8) yes .
C(55) B(1) 1.644(11) yes .
C(56) C(57) 1.387(11) yes .
C(57) C(58) 1.377(8) yes .
C(57) C(61) 1.497(11) yes .
C(58) C(59) 1.378(11) yes .
C(59) C(60) 1.390(11) yes .
C(59) C(62) 1.499(9) yes .
C(63) C(64) 1.411(11) yes .
C(63) C(68) 1.385(9) yes .
C(63) B(1) 1.639(11) yes .
C(64) C(65) 1.385(11) yes .
C(65) C(66) 1.378(9) yes .
C(65) C(69) 1.487(13) yes .
C(66) C(67) 1.380(12) yes .
C(67) C(68) 1.394(11) yes .
C(67) C(70) 1.499(11) yes .
C(71) C(72) 1.395(9) yes .
C(71) C(76) 1.390(8) yes .
C(71) B(1) 1.647(8) yes .
C(72) C(73) 1.378(8) yes .
C(73) C(74) 1.387(9) yes .
C(73) C(77) 1.490(10) yes .
C(74) C(75) 1.391(10) yes .
C(75) C(76) 1.382(8) yes .
C(75) C(78) 1.490(10) yes .
C(79) C(80) 1.526(18) yes .
C(80) C(81) 1.42(2) yes .
C(81) C(81) 1.628(18) yes 2_666
C(6) H(1) 0.980 no .
C(6) H(2) 0.980 no .
C(6) H(3) 0.980 no .
C(7) H(4) 0.980 no .
C(7) H(5) 0.980 no .
C(7) H(6) 0.980 no .
C(8) H(7) 0.980 no .
C(8) H(8) 0.980 no .
C(8) H(9) 0.980 no .
C(9) H(10) 0.980 no .
C(9) H(11) 0.980 no .
C(9) H(12) 0.980 no .
C(10) H(13) 0.980 no .
C(10) H(14) 0.980 no .
C(10) H(15) 0.980 no .
C(13) H(16) 0.950 no .
C(14) H(17) 0.950 no .
C(15) H(18) 0.950 no .
C(19) H(19) 0.950 no .
C(21) H(20) 0.950 no .
C(23) H(21) 0.980 no .
C(23) H(22) 0.980 no .
C(23) H(23) 0.980 no .
C(24) H(24) 0.980 no .
C(24) H(25) 0.980 no .
C(24) H(26) 0.980 no .
C(25) H(27) 0.980 no .
C(25) H(28) 0.980 no .
C(25) H(29) 0.980 no .
C(28) H(30) 0.950 no .
C(30) H(31) 0.950 no .
C(32) H(32) 0.980 no .
C(32) H(33) 0.980 no .
C(32) H(34) 0.980 no .
C(33) H(35) 0.980 no .
C(33) H(36) 0.980 no .
C(33) H(37) 0.980 no .
C(34) H(38) 0.980 no .
C(34) H(39) 0.980 no .
C(34) H(40) 0.980 no .
C(35) H(41) 0.950 no .
C(36) H(42) 0.950 no .
C(37) H(43) 0.950 no .
C(40) H(44) 0.950 no .
C(41) H(45) 0.950 no .
C(44) H(46) 0.950 no .
C(45) H(47) 0.950 no .
C(46) H(48) 0.950 no .
C(48) H(49) 0.950 no .
C(50) H(50) 0.950 no .
C(52) H(51) 0.950 no .
C(56) H(52) 0.950 no .
C(58) H(53) 0.950 no .
C(60) H(54) 0.950 no .
C(64) H(55) 0.950 no .
C(66) H(56) 0.950 no .
C(68) H(57) 0.950 no .
C(72) H(58) 0.950 no .
C(74) H(59) 0.950 no .
C(76) H(60) 0.950 no .

loop_
_geom_contact_atom_site_label_1
_geom_contact_atom_site_label_2
_geom_contact_distance
_geom_contact_site_symmetry_2
F(1) C(8) 3.297(12) .
F(1) C(33) 3.484(11) 1_655
F(2) C(15) 3.367(9) 2_566
F(2) C(79) 3.421(15) .
F(2) C(80) 3.444(17) .
F(2) C(81) 3.545(14) .
F(4) F(27) 3.166(19) 1_455
F(4) F(28) 2.668(19) 1_455
F(4) F(29) 3.42(2) 1_455
F(4) F(31) 3.034(15) 2_575
F(4) F(32) 3.100(15) 2_575
F(4) C(66) 3.441(15) 1_455
F(5) F(20) 3.326(19) 1_455
F(5) F(28) 3.321(17) 1_455
F(5) F(31) 2.778(14) 2_575
F(5) F(32) 2.758(13) 2_575
F(5) C(66) 3.576(14) 1_455
F(6) F(20) 2.80(2) 1_455
F(6) F(21) 3.399(17) 1_455
F(6) F(24) 3.447(15) 1_455
F(6) F(31) 3.590(17) 2_575
F(6) F(32) 3.533(16) 2_575
F(6) C(41) 3.47(2) 1_565
F(7) F(20) 3.012(19) 1_455
F(7) F(21) 3.233(15) 1_455
F(8) C(28) 3.493(15) .
F(9) F(28) 3.300(15) 1_455
F(9) F(29) 3.12(2) 1_455
F(9) F(30) 3.15(2) 1_455
F(9) C(9) 3.367(12) .
F(9) C(66) 3.593(12) 1_455
F(10) F(41) 3.461(11) 2_575
F(10) F(42) 3.074(14) 2_575
F(10) C(10) 3.295(9) 2_565
F(11) F(13) 3.353(10) 2_665
F(11) F(14) 3.422(10) 2_665
F(11) F(37) 3.183(11) 2_575
F(11) F(38) 3.418(10) 2_575
F(11) F(40) 3.546(15) 2_575
F(11) F(41) 2.931(10) 2_575
F(11) F(42) 2.843(13) 2_575
F(11) C(36) 3.288(11) 2_565
F(11) C(37) 3.175(10) 2_565
F(11) C(78) 3.550(8) 2_575
F(12) F(13) 3.461(12) 2_665
F(12) F(25) 2.837(12) 2_665
F(12) F(26) 3.270(12) 2_665
F(12) F(29) 2.91(2) 2_665
F(12) F(30) 2.772(15) 2_665
F(12) C(36) 3.441(10) 2_565
F(12) C(70) 3.551(11) 2_665
F(13) F(11) 3.353(10) 2_665
F(13) F(12) 3.461(12) 2_665
F(13) C(36) 3.597(14) 1_655
F(13) C(37) 3.341(12) 1_655
F(13) C(57) 3.277(11) 2_665
F(13) C(58) 3.224(11) 2_665
F(13) C(61) 3.518(12) 2_665
F(14) F(11) 3.422(10) 2_665
F(14) C(56) 3.576(11) 2_665
F(14) C(57) 3.113(11) 2_665
F(14) C(58) 3.095(11) 2_665
F(14) C(59) 3.575(11) 2_665
F(14) C(61) 3.580(13) 2_665
F(15) F(25) 3.59(2) 2_665
F(15) F(26) 3.44(2) 2_665
F(15) F(35) 3.012(16) 2_665
F(15) F(36) 3.205(15) 2_665
F(16) F(26) 3.441(17) 2_665
F(16) F(35) 2.967(12) 2_665
F(16) F(36) 3.242(12) 2_665
F(16) C(1) 3.178(11) .
F(16) C(2) 3.311(11) .
F(16) C(5) 3.530(11) .
F(16) C(6) 3.549(13) .
F(17) F(35) 3.588(16) 2_665
F(17) C(2) 3.051(14) .
F(17) C(3) 3.076(12) .
F(17) C(7) 3.274(14) .
F(17) C(8) 3.378(13) .
F(18) C(2) 3.337(12) .
F(18) C(3) 3.195(11) .
F(18) C(7) 3.496(13) .
F(18) C(8) 3.239(11) .
F(18) C(37) 3.420(12) 1_655
F(19) F(20) 2.336(18) .
F(19) F(21) 2.121(10) .
F(19) F(24) 2.111(12) .
F(19) C(45) 3.151(13) 1_565
F(19) C(46) 3.172(9) 1_565
F(19) C(64) 2.786(12) .
F(19) C(65) 2.397(10) .
F(19) C(69) 1.336(10) .
F(20) F(5) 3.326(19) 1_655
F(20) F(6) 2.80(2) 1_655
F(20) F(7) 3.012(19) 1_655
F(20) F(19) 2.336(18) .
F(20) F(22) 2.08(2) .
F(20) F(23) 2.20(3) .
F(20) F(24) 0.874(16) .
F(20) F(31) 3.25(2) 2_675
F(20) F(32) 3.37(2) 2_675
F(20) C(65) 2.35(2) .
F(20) C(66) 2.71(2) .
F(20) C(69) 1.28(2) .
F(21) F(6) 3.399(17) 1_655
F(21) F(7) 3.233(15) 1_655
F(21) F(19) 2.121(10) .
F(21) F(22) 2.509(19) .
F(21) F(24) 2.120(11) .
F(21) C(64) 3.372(12) .
F(21) C(65) 2.372(12) .
F(21) C(66) 3.017(12) .
F(21) C(69) 1.366(11) .
F(22) F(20) 2.08(2) .
F(22) F(21) 2.509(19) .
F(22) F(23) 2.07(2) .
F(22) F(24) 1.51(2) .
F(22) C(7) 3.15(2) 1_565
F(22) C(45) 3.58(2) 1_565
F(22) C(46) 3.31(2) 1_565
F(22) C(64) 2.89(2) .
F(22) C(65) 2.31(2) .
F(22) C(66) 3.39(2) .
F(22) C(69) 1.34(2) .
F(23) F(20) 2.20(3) .
F(23) F(22) 2.07(2) .
F(23) F(24) 2.46(2) .
F(23) C(64) 2.85(2) .
F(23) C(65) 2.30(2) .
F(23) C(66) 3.39(2) .
F(23) C(69) 1.33(2) .
F(23) C(79) 3.25(2) .
F(24) F(6) 3.447(15) 1_655
F(24) F(19) 2.111(12) .
F(24) F(20) 0.874(16) .
F(24) F(21) 2.120(11) .
F(24) F(22) 1.51(2) .
F(24) F(23) 2.46(2) .
F(24) F(31) 2.979(15) 2_675
F(24) F(32) 3.103(14) 2_675
F(24) F(33) 3.367(13) 2_675
F(24) F(34) 3.411(14) 2_675
F(24) C(7) 3.588(12) 1_565
F(25) F(12) 2.837(12) 2_665
F(25) F(15) 3.59(2) 2_665
F(25) C(10) 3.523(13) 2_665
F(25) C(58) 3.456(16) 2_665
F(26) F(12) 3.270(12) 2_665
F(26) F(15) 3.44(2) 2_665
F(26) F(16) 3.441(17) 2_665
F(26) C(10) 3.460(13) 2_665
F(27) F(4) 3.166(19) 1_655
F(27) F(31) 3.42(2) 2_675
F(27) F(33) 3.533(16) 2_675
F(27) F(42) 3.190(18) 2_675
F(27) C(74) 3.135(15) 2_675
F(28) F(4) 2.668(19) 1_655
F(28) F(5) 3.321(17) 1_655
F(28) F(9) 3.300(15) 1_655
F(28) F(31) 3.495(18) 2_675
F(28) F(42) 3.274(17) 2_675
F(28) C(74) 3.456(13) 2_675
F(29) F(4) 3.42(2) 1_655
F(29) F(9) 3.12(2) 1_655
F(29) F(12) 2.91(2) 2_665
F(30) F(9) 3.15(2) 1_655
F(30) F(12) 2.772(15) 2_665
F(30) C(36) 3.465(17) 1_655
F(31) F(4) 3.034(15) 2_575
F(31) F(5) 2.778(14) 2_575
F(31) F(6) 3.590(17) 2_575
F(31) F(20) 3.25(2) 2_675
F(31) F(24) 2.979(15) 2_675
F(31) F(27) 3.42(2) 2_675
F(31) F(28) 3.495(18) 2_675
F(31) F(39) 3.304(18) 2_575
F(31) F(40) 3.55(2) 2_575
F(31) C(66) 3.327(16) 2_675
F(32) F(4) 3.100(15) 2_575
F(32) F(5) 2.758(13) 2_575
F(32) F(6) 3.533(16) 2_575
F(32) F(20) 3.37(2) 2_675
F(32) F(24) 3.103(14) 2_675
F(32) F(39) 2.941(17) 2_575
F(32) F(40) 3.21(2) 2_575
F(32) C(40) 3.46(2) 2_565
F(33) F(24) 3.367(13) 2_675
F(33) F(27) 3.533(16) 2_675
F(33) C(65) 3.599(13) 2_675
F(33) C(66) 3.295(13) 2_675
F(34) F(24) 3.411(14) 2_675
F(34) C(6) 3.553(15) 2_665
F(35) F(15) 3.012(16) 2_665
F(35) F(16) 2.967(12) 2_665
F(35) F(17) 3.588(16) 2_665
F(36) F(15) 3.205(15) 2_665
F(36) F(16) 3.242(12) 2_665
F(36) F(39) 3.389(14) 2_575
F(36) F(40) 3.443(18) 2_575
F(36) C(40) 3.310(17) 2_565
F(37) F(11) 3.183(11) 2_575
F(37) C(6) 3.374(16) 1_565
F(37) C(10) 3.392(17) 1_565
F(37) C(39) 3.426(15) 1_565
F(37) C(43) 3.431(14) 1_565
F(38) F(11) 3.418(10) 2_575
F(38) N(2) 3.584(14) 1_565
F(38) C(6) 3.420(15) 1_565
F(38) C(38) 3.415(14) 1_565
F(38) C(39) 3.135(14) 1_565
F(38) C(40) 3.592(15) 1_565
F(38) C(41) 3.509(16) 1_565
F(38) C(42) 3.232(13) 1_565
F(38) C(43) 3.029(14) 1_565
F(39) F(31) 3.304(18) 2_575
F(39) F(32) 2.941(17) 2_575
F(39) F(36) 3.389(14) 2_575
F(39) C(40) 3.287(15) 1_565
F(39) C(41) 3.208(15) 1_565
F(39) C(73) 3.374(14) 2_575
F(39) C(74) 3.225(15) 2_575
F(39) C(77) 3.545(14) 2_575
F(40) F(11) 3.546(15) 2_575
F(40) F(31) 3.55(2) 2_575
F(40) F(32) 3.21(2) 2_575
F(40) F(36) 3.443(18) 2_575
F(40) C(73) 3.214(19) 2_575
F(40) C(74) 3.07(2) 2_575
F(41) F(10) 3.461(11) 2_575
F(41) F(11) 2.931(10) 2_575
F(41) C(56) 3.588(9) 2_575
F(42) F(10) 3.074(14) 2_575
F(42) F(11) 2.843(13) 2_575
F(42) F(27) 3.190(18) 2_675
F(42) F(28) 3.274(17) 2_675
F(42) C(61) 3.504(14) 2_575
N(2) F(38) 3.584(14) 1_545
C(1) F(16) 3.178(11) .
C(2) F(16) 3.311(11) .
C(2) F(17) 3.051(14) .
C(2) F(18) 3.337(12) .
C(3) F(17) 3.076(12) .
C(3) F(18) 3.195(11) .
C(5) F(16) 3.530(11) .
C(6) F(16) 3.549(13) .
C(6) F(34) 3.553(15) 2_665
C(6) F(37) 3.374(16) 1_545
C(6) F(38) 3.420(15) 1_545
C(7) F(17) 3.274(14) .
C(7) F(18) 3.496(13) .
C(7) F(22) 3.15(2) 1_545
C(7) F(24) 3.588(12) 1_545
C(8) F(1) 3.297(12) .
C(8) F(17) 3.378(13) .
C(8) F(18) 3.239(11) .
C(9) F(9) 3.367(12) .
C(10) F(10) 3.295(9) 2_565
C(10) F(25) 3.523(13) 2_665
C(10) F(26) 3.460(13) 2_665
C(10) F(37) 3.392(17) 1_545
C(15) F(2) 3.367(9) 2_566
C(28) F(8) 3.493(15) .
C(33) F(1) 3.484(11) 1_455
C(36) F(11) 3.288(11) 2_565
C(36) F(12) 3.441(10) 2_565
C(36) F(13) 3.597(14) 1_455
C(36) F(30) 3.465(17) 1_455
C(37) F(11) 3.175(10) 2_565
C(37) F(13) 3.341(12) 1_455
C(37) F(18) 3.420(12) 1_455
C(38) F(38) 3.415(14) 1_545
C(39) F(37) 3.426(15) 1_545
C(39) F(38) 3.135(14) 1_545
C(40) F(32) 3.46(2) 2_565
C(40) F(36) 3.310(17) 2_565
C(40) F(38) 3.592(15) 1_545
C(40) F(39) 3.287(15) 1_545
C(41) F(6) 3.47(2) 1_545
C(41) F(38) 3.509(16) 1_545
C(41) F(39) 3.208(15) 1_545
C(42) F(38) 3.232(13) 1_545
C(43) F(37) 3.431(14) 1_545
C(43) F(38) 3.029(14) 1_545
C(45) F(19) 3.151(13) 1_545
C(45) F(22) 3.58(2) 1_545
C(46) F(19) 3.172(9) 1_545
C(46) F(22) 3.31(2) 1_545
C(56) F(14) 3.576(11) 2_665
C(56) F(41) 3.588(9) 2_575
C(57) F(13) 3.277(11) 2_665
C(57) F(14) 3.113(11) 2_665
C(58) F(13) 3.224(11) 2_665
C(58) F(14) 3.095(11) 2_665
C(58) F(25) 3.456(16) 2_665
C(59) F(14) 3.575(11) 2_665
C(61) F(13) 3.518(12) 2_665
C(61) F(14) 3.580(13) 2_665
C(61) F(42) 3.504(14) 2_575
C(64) F(19) 2.786(12) .
C(64) F(21) 3.372(12) .
C(64) F(22) 2.89(2) .
C(64) F(23) 2.85(2) .
C(65) F(19) 2.397(10) .
C(65) F(20) 2.35(2) .
C(65) F(21) 2.372(12) .
C(65) F(22) 2.31(2) .
C(65) F(23) 2.30(2) .
C(65) F(33) 3.599(13) 2_675
C(66) F(4) 3.441(15) 1_655
C(66) F(5) 3.576(14) 1_655
C(66) F(9) 3.593(12) 1_655
C(66) F(20) 2.71(2) .
C(66) F(21) 3.017(12) .
C(66) F(22) 3.39(2) .
C(66) F(23) 3.39(2) .
C(66) F(31) 3.327(16) 2_675
C(66) F(33) 3.295(13) 2_675
C(69) F(19) 1.336(10) .
C(69) F(20) 1.28(2) .
C(69) F(21) 1.366(11) .
C(69) F(22) 1.34(2) .
C(69) F(23) 1.33(2) .
C(70) F(12) 3.551(11) 2_665
C(73) F(39) 3.374(14) 2_575
C(73) F(40) 3.214(19) 2_575
C(74) F(27) 3.135(15) 2_675
C(74) F(28) 3.456(13) 2_675
C(74) F(39) 3.225(15) 2_575
C(74) F(40) 3.07(2) 2_575
C(77) F(39) 3.545(14) 2_575
C(78) F(11) 3.550(8) 2_575
C(79) F(2) 3.421(15) .
C(79) F(23) 3.25(2) .
C(80) F(2) 3.444(17) .
C(81) F(2) 3.545(14) .
F(1) H(7) 2.835 .
F(1) H(8) 3.287 .
F(1) H(9) 3.235 .
F(1) H(27) 2.968 .
F(1) H(28) 3.447 .
F(1) H(36) 2.595 1_655
F(2) H(17) 3.416 2_566
F(2) H(18) 2.669 2_566
F(2) H(36) 3.454 1_655
F(2) H(47) 3.233 1_565
F(3) H(18) 3.364 2_566
F(3) H(27) 3.154 .
F(3) H(32) 3.022 2_566
F(3) H(34) 3.403 .
F(4) H(56) 2.534 1_455
F(4) H(59) 3.108 2_575
F(5) H(45) 2.853 1_565
F(5) H(56) 2.626 1_455
F(5) H(59) 3.386 2_575
F(6) H(45) 2.528 1_565
F(6) H(46) 3.476 1_565
F(6) H(56) 3.023 1_455
F(7) H(30) 3.383 .
F(7) H(33) 3.558 .
F(7) H(45) 3.192 1_565
F(7) H(56) 3.274 1_455
F(8) H(11) 3.026 .
F(8) H(30) 2.923 .
F(8) H(34) 3.296 .
F(8) H(41) 3.556 .
F(8) H(56) 3.013 1_455
F(9) H(11) 2.824 .
F(9) H(12) 3.162 .
F(9) H(30) 3.433 .
F(9) H(41) 3.369 .
F(9) H(56) 2.880 1_455
F(10) H(12) 2.970 .
F(10) H(13) 2.834 .
F(10) H(13) 3.175 2_565
F(10) H(14) 3.068 2_565
F(10) H(15) 3.084 2_565
F(11) H(14) 2.989 2_565
F(11) H(15) 3.440 2_565
F(11) H(42) 3.501 2_565
F(11) H(43) 3.312 2_565
F(12) H(13) 2.658 .
F(12) H(14) 3.035 2_565
F(12) H(42) 3.158 2_565
F(13) H(42) 3.175 1_655
F(13) H(43) 2.655 1_655
F(13) H(53) 3.241 2_665
F(14) H(43) 2.987 1_655
F(14) H(53) 3.286 2_665
F(15) H(57) 3.253 2_665
F(15) H(58) 2.988 2_665
F(16) H(2) 3.145 .
F(16) H(4) 3.242 .
F(16) H(58) 3.498 2_665
F(17) H(4) 2.906 .
F(17) H(6) 3.333 .
F(17) H(8) 2.793 .
F(17) H(43) 2.763 1_655
F(18) H(4) 3.194 .
F(18) H(6) 3.397 .
F(18) H(8) 2.542 .
F(18) H(37) 3.319 1_655
F(18) H(43) 2.515 1_655
F(19) H(1) 3.596 1_565
F(19) H(5) 2.939 1_565
F(19) H(19) 2.970 1_565
F(19) H(22) 3.595 1_565
F(19) H(24) 3.569 1_565
F(19) H(47) 2.584 1_565
F(19) H(48) 2.618 1_565
F(19) H(55) 2.444 .
F(20) H(24) 3.161 1_565
F(20) H(56) 2.399 .
F(21) H(24) 3.452 1_565
F(21) H(30) 3.113 1_655
F(21) H(35) 3.288 1_655
F(21) H(55) 3.513 .
F(21) H(56) 2.954 .
F(22) H(1) 2.786 1_565
F(22) H(4) 3.049 1_565
F(22) H(5) 2.414 1_565
F(22) H(19) 3.490 1_565
F(22) H(24) 3.583 1_565
F(22) H(47) 3.227 1_565
F(22) H(48) 2.695 1_565
F(22) H(55) 2.731 .
F(23) H(19) 3.238 1_565
F(23) H(35) 3.420 1_655
F(23) H(47) 3.164 1_565
F(23) H(55) 2.686 .
F(24) H(1) 3.588 1_565
F(24) H(4) 3.147 1_565
F(24) H(5) 3.140 1_565
F(24) H(24) 3.203 1_565
F(25) H(2) 3.236 2_665
F(25) H(13) 3.073 2_665
F(25) H(15) 3.138 2_665
F(25) H(53) 2.521 2_665
F(26) H(2) 2.775 2_665
F(26) H(13) 3.141 2_665
F(26) H(15) 2.997 2_665
F(26) H(53) 2.674 2_665
F(27) H(2) 3.423 2_665
F(27) H(15) 3.352 2_665
F(27) H(59) 2.536 2_675
F(28) H(15) 3.597 2_665
F(28) H(59) 2.715 2_675
F(29) H(41) 3.564 1_655
F(29) H(42) 3.202 1_655
F(30) H(41) 3.257 1_655
F(30) H(42) 2.751 1_655
F(31) H(44) 3.297 2_565
F(31) H(45) 3.575 2_565
F(31) H(56) 2.766 2_675
F(32) H(44) 2.910 2_565
F(32) H(45) 3.235 2_565
F(32) H(56) 3.098 2_675
F(33) H(1) 3.269 2_665
F(33) H(2) 3.563 2_665
F(33) H(56) 3.280 2_675
F(34) H(1) 2.986 2_665
F(34) H(2) 3.209 2_665
F(34) H(4) 3.522 2_665
F(35) H(1) 3.593 2_665
F(35) H(4) 3.069 2_665
F(35) H(44) 3.104 2_565
F(36) H(4) 3.295 2_665
F(36) H(43) 3.443 2_565
F(36) H(44) 2.617 2_565
F(37) H(2) 3.563 1_565
F(37) H(3) 2.492 1_565
F(37) H(14) 3.377 1_565
F(37) H(15) 2.639 1_565
F(38) H(3) 2.485 1_565
F(38) H(14) 3.582 1_565
F(38) H(15) 2.956 1_565
F(39) H(44) 3.503 1_565
F(39) H(45) 3.381 1_565
F(39) H(59) 3.146 2_575
F(40) H(59) 3.150 2_575
F(41) H(52) 2.681 2_575
F(42) H(15) 3.043 1_565
F(42) H(52) 3.047 2_575
C(5) H(53) 3.445 .
C(10) H(53) 3.402 .
C(14) H(21) 3.469 2_556
C(14) H(22) 3.469 2_556
C(14) H(23) 3.476 2_556
C(15) H(21) 3.320 2_556
C(15) H(22) 3.573 2_556
C(17) H(25) 3.151 2_656
C(18) H(25) 2.945 2_656
C(19) H(25) 2.934 2_656
C(20) H(25) 3.093 2_656
C(21) H(25) 3.231 2_656
C(22) H(25) 3.267 2_656
C(23) H(17) 3.366 2_556
C(23) H(18) 3.570 2_556
C(23) H(38) 3.255 2_556
C(24) H(40) 3.205 1_655
C(32) H(50) 3.386 .
C(33) H(49) 3.083 1_455
C(33) H(54) 3.596 1_455
C(34) H(21) 3.116 2_556
C(34) H(26) 3.189 1_455
C(42) H(60) 3.540 1_545
C(44) H(17) 2.944 2_556
C(44) H(60) 3.268 1_545
C(45) H(17) 3.216 2_556
C(45) H(55) 3.122 1_545
C(47) H(10) 3.205 .
C(47) H(46) 3.385 1_565
C(48) H(7) 3.283 .
C(48) H(10) 3.502 .
C(48) H(36) 3.397 1_655
C(48) H(46) 3.366 1_565
C(48) H(47) 3.571 1_565
C(49) H(7) 3.098 .
C(49) H(46) 3.165 1_565
C(50) H(7) 3.580 .
C(50) H(11) 3.339 .
C(50) H(34) 3.398 .
C(50) H(46) 2.977 1_565
C(51) H(10) 3.297 .
C(51) H(11) 3.203 .
C(51) H(46) 2.973 1_565
C(52) H(10) 3.052 .
C(52) H(46) 3.177 1_565
C(53) H(7) 3.387 .
C(53) H(18) 3.575 2_566
C(53) H(36) 3.466 1_655
C(54) H(11) 3.528 .
C(54) H(45) 3.463 1_565
C(54) H(56) 3.123 1_455
C(55) H(10) 3.017 .
C(56) H(10) 3.051 .
C(57) H(10) 3.188 .
C(57) H(12) 3.365 .
C(57) H(13) 3.242 .
C(58) H(10) 3.321 .
C(58) H(13) 3.062 .
C(59) H(10) 3.247 .
C(60) H(10) 3.083 .
C(61) H(13) 3.028 .
C(61) H(14) 3.286 2_565
C(62) H(43) 3.309 1_655
C(63) H(35) 3.435 1_655
C(64) H(35) 3.185 1_655
C(64) H(47) 3.510 1_565
C(65) H(35) 3.010 1_655
C(66) H(35) 3.080 1_655
C(67) H(35) 3.297 1_655
C(68) H(35) 3.441 1_655
C(75) H(3) 3.478 1_565
C(77) H(44) 3.578 2_565
C(78) H(3) 3.413 1_565
C(79) H(18) 3.491 2_566
C(79) H(19) 3.038 1_565
C(79) H(20) 3.156 2_666
C(79) H(22) 3.530 1_565
C(79) H(28) 3.040 2_666
C(80) H(18) 3.455 2_566
C(80) H(20) 3.593 2_666
C(80) H(28) 3.230 2_666
H(1) F(19) 3.596 1_545
H(1) F(22) 2.786 1_545
H(1) F(24) 3.588 1_545
H(1) F(33) 3.269 2_665
H(1) F(34) 2.986 2_665
H(1) F(35) 3.593 2_665
H(2) F(16) 3.145 .
H(2) F(25) 3.236 2_665
H(2) F(26) 2.775 2_665
H(2) F(27) 3.423 2_665
H(2) F(33) 3.563 2_665
H(2) F(34) 3.209 2_665
H(2) F(37) 3.563 1_545
H(3) F(37) 2.492 1_545
H(3) F(38) 2.485 1_545
H(3) C(75) 3.478 1_545
H(3) C(78) 3.413 1_545
H(4) F(16) 3.242 .
H(4) F(17) 2.906 .
H(4) F(18) 3.194 .
H(4) F(22) 3.049 1_545
H(4) F(24) 3.147 1_545
H(4) F(34) 3.522 2_665
H(4) F(35) 3.069 2_665
H(4) F(36) 3.295 2_665
H(4) H(44) 3.373 1_655
H(5) F(19) 2.939 1_545
H(5) F(22) 2.414 1_545
H(5) F(24) 3.140 1_545
H(6) F(17) 3.333 .
H(6) F(18) 3.397 .
H(7) F(1) 2.835 .
H(7) C(48) 3.283 .
H(7) C(49) 3.098 .
H(7) C(50) 3.580 .
H(7) C(53) 3.387 .
H(7) H(49) 3.448 .
H(8) F(1) 3.287 .
H(8) F(17) 2.793 .
H(8) F(18) 2.542 .
H(8) H(31) 3.389 1_655
H(8) H(37) 3.242 1_655
H(8) H(54) 3.560 .
H(9) F(1) 3.235 .
H(10) C(47) 3.205 .
H(10) C(48) 3.502 .
H(10) C(51) 3.297 .
H(10) C(52) 3.052 .
H(10) C(55) 3.017 .
H(10) C(56) 3.051 .
H(10) C(57) 3.188 .
H(10) C(58) 3.321 .
H(10) C(59) 3.247 .
H(10) C(60) 3.083 .
H(10) H(51) 3.347 .
H(10) H(52) 3.533 .
H(10) H(54) 3.562 .
H(11) F(8) 3.026 .
H(11) F(9) 2.824 .
H(11) C(50) 3.339 .
H(11) C(51) 3.203 .
H(11) C(54) 3.528 .
H(11) H(50) 3.590 .
H(12) F(9) 3.162 .
H(12) F(10) 2.970 .
H(12) C(57) 3.365 .
H(13) F(10) 2.834 .
H(13) F(10) 3.175 2_565
H(13) F(12) 2.658 .
H(13) F(25) 3.073 2_665
H(13) F(26) 3.141 2_665
H(13) C(57) 3.242 .
H(13) C(58) 3.062 .
H(13) C(61) 3.028 .
H(13) H(53) 2.700 .
H(14) F(10) 3.068 2_565
H(14) F(11) 2.989 2_565
H(14) F(12) 3.035 2_565
H(14) F(37) 3.377 1_545
H(14) F(38) 3.582 1_545
H(14) C(61) 3.286 2_565
H(15) F(10) 3.084 2_565
H(15) F(11) 3.440 2_565
H(15) F(25) 3.138 2_665
H(15) F(26) 2.997 2_665
H(15) F(27) 3.352 2_665
H(15) F(28) 3.597 2_665
H(15) F(37) 2.639 1_545
H(15) F(38) 2.956 1_545
H(15) F(42) 3.043 1_545
H(16) H(25) 3.010 2_656
H(17) F(2) 3.416 2_566
H(17) C(23) 3.366 2_556
H(17) C(44) 2.944 2_556
H(17) C(45) 3.216 2_556
H(17) H(21) 3.415 2_556
H(17) H(22) 3.002 2_556
H(17) H(23) 3.132 2_556
H(17) H(46) 2.786 2_556
H(17) H(47) 3.234 2_556
H(18) F(2) 2.669 2_566
H(18) F(3) 3.364 2_566
H(18) C(23) 3.570 2_556
H(18) C(53) 3.575 2_566
H(18) C(79) 3.491 2_566
H(18) C(80) 3.455 2_566
H(18) H(21) 3.135 2_556
H(18) H(22) 3.179 2_556
H(19) F(19) 2.970 1_545
H(19) F(22) 3.490 1_545
H(19) F(23) 3.238 1_545
H(19) C(79) 3.038 1_545
H(19) H(25) 3.391 2_656
H(20) C(79) 3.156 2_666
H(20) C(80) 3.593 2_666
H(20) H(40) 3.074 1_655
H(21) C(14) 3.469 2_556
H(21) C(15) 3.320 2_556
H(21) C(34) 3.116 2_556
H(21) H(17) 3.415 2_556
H(21) H(18) 3.135 2_556
H(21) H(25) 3.293 2_656
H(21) H(38) 2.311 2_556
H(21) H(40) 3.123 2_556
H(22) F(19) 3.595 1_545
H(22) C(14) 3.469 2_556
H(22) C(15) 3.573 2_556
H(22) C(79) 3.530 1_545
H(22) H(17) 3.002 2_556
H(22) H(18) 3.179 2_556
H(22) H(38) 3.540 2_556
H(23) C(14) 3.476 2_556
H(23) H(17) 3.132 2_556
H(24) F(19) 3.569 1_545
H(24) F(20) 3.161 1_545
H(24) F(21) 3.452 1_545
H(24) F(22) 3.583 1_545
H(24) F(24) 3.203 1_545
H(25) C(17) 3.151 2_656
H(25) C(18) 2.945 2_656
H(25) C(19) 2.934 2_656
H(25) C(20) 3.093 2_656
H(25) C(21) 3.231 2_656
H(25) C(22) 3.267 2_656
H(25) H(16) 3.010 2_656
H(25) H(19) 3.391 2_656
H(25) H(21) 3.293 2_656
H(25) H(40) 3.345 1_655
H(26) C(34) 3.189 1_655
H(26) H(38) 3.534 1_655
H(26) H(39) 3.372 1_655
H(26) H(40) 2.320 1_655
H(27) F(1) 2.968 .
H(27) F(3) 3.154 .
H(28) F(1) 3.447 .
H(28) C(79) 3.040 2_666
H(28) C(80) 3.230 2_666
H(29) H(33) 3.215 2_566
H(30) F(7) 3.383 .
H(30) F(8) 2.923 .
H(30) F(9) 3.433 .
H(30) F(21) 3.113 1_455
H(31) H(8) 3.389 1_455
H(32) F(3) 3.022 2_566
H(33) F(7) 3.558 .
H(33) H(29) 3.215 2_566
H(33) H(50) 3.228 .
H(34) F(3) 3.403 .
H(34) F(8) 3.296 .
H(34) C(50) 3.398 .
H(34) H(50) 2.674 .
H(35) F(21) 3.288 1_455
H(35) F(23) 3.420 1_455
H(35) C(63) 3.435 1_455
H(35) C(64) 3.185 1_455
H(35) C(65) 3.010 1_455
H(35) C(66) 3.080 1_455
H(35) C(67) 3.297 1_455
H(35) C(68) 3.441 1_455
H(35) H(49) 3.151 1_455
H(35) H(56) 3.508 1_455
H(36) F(1) 2.595 1_455
H(36) F(2) 3.454 1_455
H(36) C(48) 3.397 1_455
H(36) C(53) 3.466 1_455
H(36) H(49) 2.525 1_455
H(37) F(18) 3.319 1_455
H(37) H(8) 3.242 1_455
H(37) H(49) 3.089 1_455
H(37) H(54) 2.804 1_455
H(38) C(23) 3.255 2_556
H(38) H(21) 2.311 2_556
H(38) H(22) 3.540 2_556
H(38) H(26) 3.534 1_455
H(39) H(26) 3.372 1_455
H(40) C(24) 3.205 1_455
H(40) H(20) 3.074 1_455
H(40) H(21) 3.123 2_556
H(40) H(25) 3.345 1_455
H(40) H(26) 2.320 1_455
H(41) F(8) 3.556 .
H(41) F(9) 3.369 .
H(41) F(29) 3.564 1_455
H(41) F(30) 3.257 1_455
H(42) F(11) 3.501 2_565
H(42) F(12) 3.158 2_565
H(42) F(13) 3.175 1_455
H(42) F(29) 3.202 1_455
H(42) F(30) 2.751 1_455
H(43) F(11) 3.312 2_565
H(43) F(13) 2.655 1_455
H(43) F(14) 2.987 1_455
H(43) F(17) 2.763 1_455
H(43) F(18) 2.515 1_455
H(43) F(36) 3.443 2_565
H(43) C(62) 3.309 1_455
H(44) F(31) 3.297 2_565
H(44) F(32) 2.910 2_565
H(44) F(35) 3.104 2_565
H(44) F(36) 2.617 2_565
H(44) F(39) 3.503 1_545
H(44) C(77) 3.578 2_565
H(44) H(4) 3.373 1_455
H(45) F(5) 2.853 1_545
H(45) F(6) 2.528 1_545
H(45) F(7) 3.192 1_545
H(45) F(31) 3.575 2_565
H(45) F(32) 3.235 2_565
H(45) F(39) 3.381 1_545
H(45) C(54) 3.463 1_545
H(46) F(6) 3.476 1_545
H(46) C(47) 3.385 1_545
H(46) C(48) 3.366 1_545
H(46) C(49) 3.165 1_545
H(46) C(50) 2.977 1_545
H(46) C(51) 2.973 1_545
H(46) C(52) 3.177 1_545
H(46) H(17) 2.786 2_556
H(46) H(50) 3.401 1_545
H(46) H(60) 3.230 1_545
H(47) F(2) 3.233 1_545
H(47) F(19) 2.584 1_545
H(47) F(22) 3.227 1_545
H(47) F(23) 3.164 1_545
H(47) C(48) 3.571 1_545
H(47) C(64) 3.510 1_545
H(47) H(17) 3.234 2_556
H(47) H(55) 2.592 1_545
H(48) F(19) 2.618 1_545
H(48) F(22) 2.695 1_545
H(49) C(33) 3.083 1_655
H(49) H(7) 3.448 .
H(49) H(35) 3.151 1_655
H(49) H(36) 2.525 1_655
H(49) H(37) 3.089 1_655
H(50) C(32) 3.386 .
H(50) H(11) 3.590 .
H(50) H(33) 3.228 .
H(50) H(34) 2.674 .
H(50) H(46) 3.401 1_565
H(51) H(10) 3.347 .
H(52) F(41) 2.681 2_575
H(52) F(42) 3.047 2_575
H(52) H(10) 3.533 .
H(53) F(13) 3.241 2_665
H(53) F(14) 3.286 2_665
H(53) F(25) 2.521 2_665
H(53) F(26) 2.674 2_665
H(53) C(5) 3.445 .
H(53) C(10) 3.402 .
H(53) H(13) 2.700 .
H(53) H(57) 3.501 2_665
H(54) C(33) 3.596 1_655
H(54) H(8) 3.560 .
H(54) H(10) 3.562 .
H(54) H(37) 2.804 1_655
H(55) F(19) 2.444 .
H(55) F(21) 3.513 .
H(55) F(22) 2.731 .
H(55) F(23) 2.686 .
H(55) C(45) 3.122 1_565
H(55) H(47) 2.592 1_565
H(56) F(4) 2.534 1_655
H(56) F(5) 2.626 1_655
H(56) F(6) 3.023 1_655
H(56) F(7) 3.274 1_655
H(56) F(8) 3.013 1_655
H(56) F(9) 2.880 1_655
H(56) F(20) 2.399 .
H(56) F(21) 2.954 .
H(56) F(31) 2.766 2_675
H(56) F(32) 3.098 2_675
H(56) F(33) 3.280 2_675
H(56) C(54) 3.123 1_655
H(56) H(35) 3.508 1_655
H(57) F(15) 3.253 2_665
H(57) H(53) 3.501 2_665
H(58) F(15) 2.988 2_665
H(58) F(16) 3.498 2_665
H(59) F(4) 3.108 2_575
H(59) F(5) 3.386 2_575
H(59) F(27) 2.536 2_675
H(59) F(28) 2.715 2_675
H(59) F(39) 3.146 2_575
H(59) F(40) 3.150 2_575
H(60) C(42) 3.540 1_565
H(60) C(44) 3.268 1_565
H(60) H(46) 3.230 1_565

loop_
_geom_torsion_atom_site_label_1
_geom_torsion_atom_site_label_2
_geom_torsion_atom_site_label_3
_geom_torsion_atom_site_label_4
_geom_torsion
_geom_torsion_site_symmetry_4
S(1) Ir(1) N(1) C(35) 75.0(6) .
S(1) Ir(1) N(1) C(39) -112.1(4) .
N(1) Ir(1) S(1) C(11) 77.4(3) .
S(1) Ir(1) N(2) C(43) 92.8(4) .
S(1) Ir(1) N(2) C(46) -95.0(5) .
N(2) Ir(1) S(1) C(11) 0.9(3) .
S(1) Ir(1) C(1) C(2) 21.5(5) .
S(1) Ir(1) C(1) C(5) -97.5(5) .
S(1) Ir(1) C(1) C(6) 140.8(5) .
C(1) Ir(1) S(1) C(11) -125.6(4) .
S(1) Ir(1) C(2) C(1) -168.4(3) .
S(1) Ir(1) C(2) C(3) -51.6(3) .
S(1) Ir(1) C(2) C(7) 70.2(8) .
C(2) Ir(1) S(1) C(11) -111.3(3) .
S(1) Ir(1) C(3) C(2) 133.3(3) .
S(1) Ir(1) C(3) C(4) -106.3(3) .
S(1) Ir(1) C(3) C(8) 10.4(5) .
C(3) Ir(1) S(1) C(11) -139.8(3) .
S(1) Ir(1) C(4) C(3) 75.3(3) .
S(1) Ir(1) C(4) C(5) -169.5(3) .
S(1) Ir(1) C(4) C(9) -45.6(7) .
C(4) Ir(1) S(1) C(11) -177.3(3) .
S(1) Ir(1) C(5) C(1) 133.4(4) .
S(1) Ir(1) C(5) C(4) 15.2(5) .
S(1) Ir(1) C(5) C(10) -104.6(6) .
C(5) Ir(1) S(1) C(11) 173.1(4) .
N(1) Ir(1) N(2) C(43) 8.3(4) .
N(1) Ir(1) N(2) C(46) -179.5(6) .
N(2) Ir(1) N(1) C(35) 178.2(6) .
N(2) Ir(1) N(1) C(39) -8.9(4) .
N(1) Ir(1) C(1) C(2) 174.5(3) .
N(1) Ir(1) C(1) C(5) 55.6(5) .
N(1) Ir(1) C(1) C(6) -66.1(6) .
C(1) Ir(1) N(1) C(35) -91.6(6) .
C(1) Ir(1) N(1) C(39) 81.2(5) .
N(1) Ir(1) C(2) C(1) -13.1(9) .
N(1) Ir(1) C(2) C(3) 103.7(8) .
N(1) Ir(1) C(2) C(7) -134.4(8) .
C(2) Ir(1) N(1) C(35) -82.2(10) .
C(2) Ir(1) N(1) C(39) 90.7(8) .
N(1) Ir(1) C(3) C(2) -144.8(4) .
N(1) Ir(1) C(3) C(4) -24.4(6) .
N(1) Ir(1) C(3) C(8) 92.4(6) .
C(3) Ir(1) N(1) C(35) -6.8(8) .
C(3) Ir(1) N(1) C(39) 166.1(4) .
N(1) Ir(1) C(4) C(3) 164.8(4) .
N(1) Ir(1) C(4) C(5) -80.0(4) .
N(1) Ir(1) C(4) C(9) 43.9(8) .
C(4) Ir(1) N(1) C(35) -22.4(6) .
C(4) Ir(1) N(1) C(39) 150.5(5) .
N(1) Ir(1) C(5) C(1) -134.3(4) .
N(1) Ir(1) C(5) C(4) 107.5(4) .
N(1) Ir(1) C(5) C(10) -12.3(6) .
C(5) Ir(1) N(1) C(35) -61.1(6) .
C(5) Ir(1) N(1) C(39) 111.8(5) .
N(2) Ir(1) C(1) C(2) -106.3(4) .
N(2) Ir(1) C(1) C(5) 134.7(4) .
N(2) Ir(1) C(1) C(6) 13.1(6) .
C(1) Ir(1) N(2) C(43) -111.4(5) .
C(1) Ir(1) N(2) C(46) 60.8(6) .
N(2) Ir(1) C(2) C(1) 81.2(4) .
N(2) Ir(1) C(2) C(3) -162.0(3) .
N(2) Ir(1) C(2) C(7) -40.1(8) .
C(2) Ir(1) N(2) C(43) -149.9(5) .
C(2) Ir(1) N(2) C(46) 22.2(6) .
N(2) Ir(1) C(3) C(2) 27.6(5) .
N(2) Ir(1) C(3) C(4) 148.0(4) .
N(2) Ir(1) C(3) C(8) -95.2(6) .
C(3) Ir(1) N(2) C(43) -166.9(4) .
C(3) Ir(1) N(2) C(46) 5.2(8) .
N(2) Ir(1) C(4) C(3) -99.5(8) .
N(2) Ir(1) C(4) C(5) 15.7(9) .
N(2) Ir(1) C(4) C(9) 139.6(7) .
C(4) Ir(1) N(2) C(43) -92.4(8) .
C(4) Ir(1) N(2) C(46) 79.8(9) .
N(2) Ir(1) C(5) C(1) -55.5(5) .
N(2) Ir(1) C(5) C(4) -173.7(3) .
N(2) Ir(1) C(5) C(10) 66.5(6) .
C(5) Ir(1) N(2) C(43) -80.9(5) .
C(5) Ir(1) N(2) C(46) 91.3(6) .
C(1) Ir(1) C(2) C(3) 116.8(5) .
C(1) Ir(1) C(2) C(7) -121.3(10) .
C(2) Ir(1) C(1) C(5) -118.9(6) .
C(2) Ir(1) C(1) C(6) 119.4(7) .
C(1) Ir(1) C(3) C(2) -38.7(3) .
C(1) Ir(1) C(3) C(4) 81.7(4) .
C(1) Ir(1) C(3) C(8) -161.6(6) .
C(3) Ir(1) C(1) C(2) 37.4(4) .
C(3) Ir(1) C(1) C(5) -81.6(5) .
C(3) Ir(1) C(1) C(6) 156.7(6) .
C(1) Ir(1) C(4) C(3) -78.5(4) .
C(1) Ir(1) C(4) C(5) 36.7(3) .
C(1) Ir(1) C(4) C(9) 160.5(8) .
C(4) Ir(1) C(1) C(2) 80.8(4) .
C(4) Ir(1) C(1) C(5) -38.1(4) .
C(4) Ir(1) C(1) C(6) -159.8(6) .
C(1) Ir(1) C(5) C(4) -118.2(6) .
C(1) Ir(1) C(5) C(10) 122.0(8) .
C(5) Ir(1) C(1) C(2) 118.9(6) .
C(5) Ir(1) C(1) C(6) -121.7(8) .
C(2) Ir(1) C(3) C(4) 120.4(5) .
C(2) Ir(1) C(3) C(8) -122.9(7) .
C(3) Ir(1) C(2) C(1) -116.8(5) .
C(3) Ir(1) C(2) C(7) 121.9(9) .
C(2) Ir(1) C(4) C(3) -35.4(4) .
C(2) Ir(1) C(4) C(5) 79.8(4) .
C(2) Ir(1) C(4) C(9) -156.4(8) .
C(4) Ir(1) C(2) C(1) -80.0(4) .
C(4) Ir(1) C(2) C(3) 36.8(4) .
C(4) Ir(1) C(2) C(7) 158.6(9) .
C(2) Ir(1) C(5) C(1) 37.4(4) .
C(2) Ir(1) C(5) C(4) -80.8(4) .
C(2) Ir(1) C(5) C(10) 159.4(7) .
C(5) Ir(1) C(2) C(1) -36.4(4) .
C(5) Ir(1) C(2) C(3) 80.3(4) .
C(5) Ir(1) C(2) C(7) -157.8(9) .
C(3) Ir(1) C(4) C(5) 115.2(5) .
C(3) Ir(1) C(4) C(9) -121.0(9) .
C(4) Ir(1) C(3) C(2) -120.4(5) .
C(4) Ir(1) C(3) C(8) 116.7(7) .
C(3) Ir(1) C(5) C(1) 79.1(4) .
C(3) Ir(1) C(5) C(4) -39.1(3) .
C(3) Ir(1) C(5) C(10) -158.9(7) .
C(5) Ir(1) C(3) C(2) -80.9(4) .
C(5) Ir(1) C(3) C(4) 39.4(4) .
C(5) Ir(1) C(3) C(8) 156.2(6) .
C(4) Ir(1) C(5) C(1) 118.2(6) .
C(4) Ir(1) C(5) C(10) -119.8(7) .
C(5) Ir(1) C(4) C(3) -115.2(5) .
C(5) Ir(1) C(4) C(9) 123.8(9) .
Ir(1) S(1) C(11) C(12) 83.0(7) .
Ir(1) S(1) C(11) C(16) -108.4(6) .
F(5) F(4) C(54) F(6) 21.0(14) .
F(5) F(4) C(54) F(7) 44.1(18) .
F(5) F(4) C(54) F(8) 130.6(13) .
F(5) F(4) C(54) F(9) 147.6(13) .
F(5) F(4) C(54) C(51) -100.0(13) .
C(54) F(4) F(5) F(6) -26.2(16) .
F(4) F(5) F(6) F(7) 6(3) .
F(4) F(5) F(6) C(54) 30.7(19) .
F(4) F(5) C(54) F(6) -157.3(16) .
F(4) F(5) C(54) F(7) -146.4(14) .
F(4) F(5) C(54) F(8) -66.9(17) .
F(4) F(5) C(54) F(9) -35.4(14) .
F(4) F(5) C(54) C(51) 96.9(14) .
F(6) F(5) C(54) F(4) 157.3(16) .
F(6) F(5) C(54) F(7) 10.9(11) .
F(6) F(5) C(54) F(8) 90.4(15) .
F(6) F(5) C(54) F(9) 121.9(12) .
F(6) F(5) C(54) C(51) -105.8(12) .
C(54) F(5) F(6) F(7) -25(2) .
F(5) F(6) F(7) F(8) -6(2) .
F(5) F(6) F(7) C(54) 20.7(17) .
F(5) F(6) C(54) F(4) -13.4(10) .
F(5) F(6) C(54) F(7) -161.2(18) .
F(5) F(6) C(54) F(8) -126.1(11) .
F(5) F(6) C(54) F(9) -102.2(13) .
F(5) F(6) C(54) C(51) 108.1(10) .
F(7) F(6) C(54) F(4) 147.8(16) .
F(7) F(6) C(54) F(5) 161.2(18) .
F(7) F(6) C(54) F(8) 35.1(17) .
F(7) F(6) C(54) F(9) 59.0(19) .
F(7) F(6) C(54) C(51) -90.6(16) .
C(54) F(6) F(7) F(8) -27.0(11) .
F(6) F(7) F(8) F(9) 9(2) .
F(6) F(7) F(8) C(54) 33.1(15) .
F(6) F(7) C(54) F(4) -42(2) .
F(6) F(7) C(54) F(5) -17.4(17) .
F(6) F(7) C(54) F(8) -145.0(17) .
F(6) F(7) C(54) F(9) -134.9(16) .
F(6) F(7) C(54) C(51) 103.4(16) .
F(8) F(7) C(54) F(4) 102.9(15) .
F(8) F(7) C(54) F(5) 127.5(11) .
F(8) F(7) C(54) F(6) 145.0(17) .
F(8) F(7) C(54) F(9) 10.0(7) .
F(8) F(7) C(54) C(51) -111.7(8) .
C(54) F(7) F(8) F(9) -23.8(18) .
F(7) F(8) F(9) C(54) 19.9(15) .
F(7) F(8) C(54) F(4) -126.4(9) .
F(7) F(8) C(54) F(5) -91.4(13) .
F(7) F(8) C(54) F(6) -20.0(9) .
F(7) F(8) C(54) F(9) -160.8(13) .
F(7) F(8) C(54) C(51) 104.8(10) .
F(9) F(8) C(54) F(4) 34.4(13) .
F(9) F(8) C(54) F(5) 69.4(17) .
F(9) F(8) C(54) F(6) 140.8(14) .
F(9) F(8) C(54) F(7) 160.8(13) .
F(9) F(8) C(54) C(51) -94.4(14) .
F(8) F(9) C(54) F(4) -147.4(13) .
F(8) F(9) C(54) F(5) -127.2(13) .
F(8) F(9) C(54) F(6) -50.0(17) .
F(8) F(9) C(54) F(7) -19.2(13) .
F(8) F(9) C(54) C(51) 99.7(13) .
F(14) F(13) C(62) F(15) 11.1(12) .
F(14) F(13) C(62) F(16) 36.5(14) .
F(14) F(13) C(62) F(17) 125.1(13) .
F(14) F(13) C(62) F(18) 141.3(12) .
F(14) F(13) C(62) C(59) -108.4(12) .
C(62) F(13) F(14) F(15) -17.0(18) .
F(13) F(14) F(15) F(16) -8(3) .
F(13) F(14) F(15) C(62) 21(2) .
F(13) F(14) C(62) F(15) -168.7(12) .
F(13) F(14) C(62) F(16) -151.5(11) .
F(13) F(14) C(62) F(17) -63.2(15) .
F(13) F(14) C(62) F(18) -41.1(13) .
F(13) F(14) C(62) C(59) 82.1(13) .
F(15) F(14) C(62) F(13) 168.7(12) .
F(15) F(14) C(62) F(16) 17.1(7) .
F(15) F(14) C(62) F(17) 105.5(12) .
F(15) F(14) C(62) F(18) 127.6(9) .
F(15) F(14) C(62) C(59) -109.3(10) .
C(62) F(14) F(15) F(16) -28.9(11) .
F(14) F(15) F(16) F(17) -4.2(14) .
F(14) F(15) F(16) C(62) 23.1(9) .
F(14) F(15) C(62) F(13) -5.0(5) .
F(14) F(15) C(62) F(16) -152.5(11) .
F(14) F(15) C(62) F(17) -113.6(9) .
F(14) F(15) C(62) F(18) -101.6(11) .
F(14) F(15) C(62) C(59) 111.2(8) .
F(16) F(15) C(62) F(13) 147.4(10) .
F(16) F(15) C(62) F(14) 152.5(11) .
F(16) F(15) C(62) F(17) 38.9(12) .
F(16) F(15) C(62) F(18) 50.9(15) .
F(16) F(15) C(62) C(59) -96.4(10) .
C(62) F(15) F(16) F(17) -27.2(7) .
F(15) F(16) F(17) F(18) 31(4) .
F(15) F(16) F(17) C(62) 37.1(11) .
F(15) F(16) C(62) F(13) -44.0(13) .
F(15) F(16) C(62) F(14) -28.0(12) .
F(15) F(16) C(62) F(17) -143.3(12) .
F(15) F(16) C(62) F(18) -142.4(11) .
F(15) F(16) C(62) C(59) 99.9(11) .
F(17) F(16) C(62) F(13) 99.3(10) .
F(17) F(16) C(62) F(14) 115.3(9) .
F(17) F(16) C(62) F(15) 143.3(12) .
F(17) F(16) C(62) F(18) 1.0(6) .
F(17) F(16) C(62) C(59) -116.7(8) .
C(62) F(16) F(17) F(18) -6(3) .
F(16) F(17) F(18) C(62) 5(3) .
F(16) F(17) C(62) F(13) -129.5(8) .
F(16) F(17) C(62) F(14) -105.7(10) .
F(16) F(17) C(62) F(15) -22.7(8) .
F(16) F(17) C(62) F(18) -177.5(15) .
F(16) F(17) C(62) C(59) 110.2(10) .
F(18) F(17) C(62) F(13) 48.0(16) .
F(18) F(17) C(62) F(14) 71.8(17) .
F(18) F(17) C(62) F(15) 154.8(15) .
F(18) F(17) C(62) F(16) 177.5(15) .
F(18) F(17) C(62) C(59) -72.3(17) .
F(17) F(18) C(62) F(13) -133.6(16) .
F(17) F(18) C(62) F(14) -116.8(16) .
F(17) F(18) C(62) F(15) -31.3(19) .
F(17) F(18) C(62) F(16) -2.5(15) .
F(17) F(18) C(62) C(59) 116.9(16) .
F(22) F(19) F(23) F(21) 24(3) .
F(22) F(19) F(23) C(69) -10(2) .
F(23) F(19) F(22) F(24) -23(3) .
F(23) F(19) F(22) C(69) 10(2) .
F(22) F(19) C(69) F(20) 73.0(19) .
F(22) F(19) C(69) F(21) 144.7(18) .
F(22) F(19) C(69) F(23) 171(2) .
F(22) F(19) C(69) F(24) 36.2(17) .
F(22) F(19) C(69) C(65) -91.7(17) .
C(69) F(19) F(22) F(24) -32.9(13) .
F(23) F(19) C(69) F(20) -98.5(19) .
F(23) F(19) C(69) F(21) -26.7(16) .
F(23) F(19) C(69) F(22) -171(2) .
F(23) F(19) C(69) F(24) -135.3(17) .
F(23) F(19) C(69) C(65) 96.9(16) .
C(69) F(19) F(23) F(21) 34.3(17) .
F(21) F(20) F(24) F(22) -2(3) .
F(21) F(20) F(24) C(69) -24.7(18) .
F(24) F(20) F(21) F(23) 2(3) .
F(24) F(20) F(21) C(69) 28(2) .
F(21) F(20) C(69) F(19) 90.4(10) .
F(21) F(20) C(69) F(22) 134.2(12) .
F(21) F(20) C(69) F(23) 23.9(14) .
F(21) F(20) C(69) F(24) 157.2(15) .
F(21) F(20) C(69) C(65) -104.9(8) .
C(69) F(20) F(21) F(23) -26.0(17) .
F(24) F(20) C(69) F(19) -66.7(15) .
F(24) F(20) C(69) F(21) -157.2(15) .
F(24) F(20) C(69) F(22) -23.0(16) .
F(24) F(20) C(69) F(23) -133.2(16) .
F(24) F(20) C(69) C(65) 97.9(13) .
C(69) F(20) F(24) F(22) 22.6(17) .
F(20) F(21) F(23) F(19) -10(2) .
F(20) F(21) F(23) C(69) 23.5(15) .
F(20) F(21) C(69) F(19) -123.9(12) .
F(20) F(21) C(69) F(22) -88(2) .
F(20) F(21) C(69) F(23) -152.4(18) .
F(20) F(21) C(69) F(24) -14.6(10) .
F(20) F(21) C(69) C(65) 110.1(11) .
F(23) F(21) C(69) F(19) 28.5(16) .
F(23) F(21) C(69) F(20) 152.4(18) .
F(23) F(21) C(69) F(22) 64(2) .
F(23) F(21) C(69) F(24) 137.8(17) .
F(23) F(21) C(69) C(65) -97.5(17) .
C(69) F(21) F(23) F(19) -33.1(16) .
F(19) F(22) F(24) F(20) 12(3) .
F(19) F(22) F(24) C(69) 37.8(16) .
F(19) F(22) C(69) F(20) -127.0(15) .
F(19) F(22) C(69) F(21) -54(2) .
F(19) F(22) C(69) F(23) -7.4(19) .
F(19) F(22) C(69) F(24) -142.3(16) .
F(19) F(22) C(69) C(65) 107.8(13) .
F(24) F(22) C(69) F(19) 142.3(16) .
F(24) F(22) C(69) F(20) 15.3(10) .
F(24) F(22) C(69) F(21) 88.2(16) .
F(24) F(22) C(69) F(23) 135.0(15) .
F(24) F(22) C(69) C(65) -109.9(9) .
C(69) F(22) F(24) F(20) -25(2) .
F(19) F(23) C(69) F(20) 118.5(14) .
F(19) F(23) C(69) F(21) 146.6(19) .
F(19) F(23) C(69) F(22) 6.1(16) .
F(19) F(23) C(69) F(24) 77.3(17) .
F(19) F(23) C(69) C(65) -109.3(10) .
F(21) F(23) C(69) F(19) -146.6(19) .
F(21) F(23) C(69) F(20) -28.1(17) .
F(21) F(23) C(69) F(22) -140.5(16) .
F(21) F(23) C(69) F(24) -69.3(17) .
F(21) F(23) C(69) C(65) 104.1(12) .
F(20) F(24) C(69) F(19) 129.9(15) .
F(20) F(24) C(69) F(21) 21.7(14) .
F(20) F(24) C(69) F(22) 156.1(17) .
F(20) F(24) C(69) F(23) 72(2) .
F(20) F(24) C(69) C(65) -101.5(14) .
F(22) F(24) C(69) F(19) -26.2(11) .
F(22) F(24) C(69) F(20) -156.1(17) .
F(22) F(24) C(69) F(21) -134.5(13) .
F(22) F(24) C(69) F(23) -84.5(18) .
F(22) F(24) C(69) C(65) 102.4(12) .
F(26) F(25) C(70) F(27) -43(2) .
F(26) F(25) C(70) F(28) -70(2) .
F(26) F(25) C(70) F(29) -153(2) .
F(26) F(25) C(70) F(30) -169(2) .
F(26) F(25) C(70) C(67) 82(2) .
F(25) F(26) C(70) F(27) 140(2) .
F(25) F(26) C(70) F(28) 121(2) .
F(25) F(26) C(70) F(29) 30(2) .
F(25) F(26) C(70) F(30) 12(2) .
F(25) F(26) C(70) C(67) -107(2) .
F(28) F(27) C(70) F(25) -128.1(15) .
F(28) F(27) C(70) F(26) -142.7(14) .
F(28) F(27) C(70) F(29) -25.9(18) .
F(28) F(27) C(70) F(30) -22.2(18) .
F(28) F(27) C(70) C(67) 103.6(14) .
C(70) F(27) F(28) F(29) 21.5(13) .
F(27) F(28) F(29) F(30) -98(9) .
F(27) F(28) F(29) C(70) -29.9(19) .
F(27) F(28) C(70) F(25) 63.8(16) .
F(27) F(28) C(70) F(26) 41.5(15) .
F(27) F(28) C(70) F(29) 155.0(17) .
F(27) F(28) C(70) F(30) 161.4(14) .
F(27) F(28) C(70) C(67) -88.5(14) .
F(29) F(28) C(70) F(25) -91.2(13) .
F(29) F(28) C(70) F(26) -113.5(13) .
F(29) F(28) C(70) F(27) -155.0(17) .
F(29) F(28) C(70) F(30) 6.3(10) .
F(29) F(28) C(70) C(67) 116.5(12) .
C(70) F(28) F(29) F(30) -68(9) .
F(28) F(29) F(30) C(70) 55(7) .
F(28) F(29) C(70) F(25) 123.1(10) .
F(28) F(29) C(70) F(26) 112.4(12) .
F(28) F(29) C(70) F(27) 12.2(8) .
F(28) F(29) C(70) F(30) -156(4) .
F(28) F(29) C(70) C(67) -113.2(13) .
F(30) F(29) C(70) F(25) -81(4) .
F(30) F(29) C(70) F(26) -91(4) .
F(30) F(29) C(70) F(27) 169(3) .
F(30) F(29) C(70) F(28) 156(4) .
F(30) F(29) C(70) C(67) 43(4) .
F(29) F(30) C(70) F(25) 101(4) .
F(29) F(30) C(70) F(26) 96(4) .
F(29) F(30) C(70) F(27) -13(4) .
F(29) F(30) C(70) F(28) -23(4) .
F(29) F(30) C(70) C(67) -141(4) .
F(32) F(31) C(77) F(33) 159(2) .
F(32) F(31) C(77) F(34) 137(2) .
F(32) F(31) C(77) F(35) 55(2) .
F(32) F(31) C(77) F(36) 28(2) .
F(32) F(31) C(77) C(73) -91(2) .
F(31) F(32) C(77) F(33) -23(2) .
F(31) F(32) C(77) F(34) -49(2) .
F(31) F(32) C(77) F(35) -132(2) .
F(31) F(32) C(77) F(36) -153(2) .
F(31) F(32) C(77) C(73) 98(2) .
F(34) F(33) C(77) F(31) -128.7(17) .
F(34) F(33) C(77) F(32) -121.5(17) .
F(34) F(33) C(77) F(35) -8.2(17) .
F(34) F(33) C(77) F(36) -18.1(18) .
F(34) F(33) C(77) C(73) 115.5(16) .
C(77) F(33) F(34) F(35) 11(2) .
F(33) F(34) F(35) F(36) 7(4) .
F(33) F(34) F(35) C(77) -14(2) .
F(33) F(34) C(77) F(31) 54.4(18) .
F(33) F(34) C(77) F(32) 69.3(19) .
F(33) F(34) C(77) F(35) 171.7(17) .
F(33) F(34) C(77) F(36) 165.6(15) .
F(33) F(34) C(77) C(73) -75.7(17) .
F(35) F(34) C(77) F(31) -117.3(11) .
F(35) F(34) C(77) F(32) -102.4(12) .
F(35) F(34) C(77) F(33) -171.7(17) .
F(35) F(34) C(77) F(36) -6.1(6) .
F(35) F(34) C(77) C(73) 112.6(9) .
C(77) F(34) F(35) F(36) 21(2) .
F(34) F(35) F(36) C(77) -16.2(18) .
F(34) F(35) C(77) F(31) 100.4(13) .
F(34) F(35) C(77) F(32) 116.8(10) .
F(34) F(35) C(77) F(33) 3.8(7) .
F(34) F(35) C(77) F(36) 167.3(14) .
F(34) F(35) C(77) C(73) -114.4(11) .
F(36) F(35) C(77) F(31) -66.9(16) .
F(36) F(35) C(77) F(32) -50.5(14) .
F(36) F(35) C(77) F(33) -163.5(12) .
F(36) F(35) C(77) F(34) -167.3(14) .
F(36) F(35) C(77) C(73) 78.2(14) .
F(35) F(36) C(77) F(31) 123.8(14) .
F(35) F(36) C(77) F(32) 132.7(14) .
F(35) F(36) C(77) F(33) 20.8(15) .
F(35) F(36) C(77) F(34) 12.6(14) .
F(35) F(36) C(77) C(73) -113.1(13) .
F(38) F(37) C(78) F(39) 35(2) .
F(38) F(37) C(78) F(40) 55(2) .
F(38) F(37) C(78) F(41) 141.3(18) .
F(38) F(37) C(78) F(42) 164(2) .
F(38) F(37) C(78) C(75) -86(2) .
F(37) F(38) C(78) F(39) -146.8(19) .
F(37) F(38) C(78) F(40) -131(2) .
F(37) F(38) C(78) F(41) -46(2) .
F(37) F(38) C(78) F(42) -16(2) .
F(37) F(38) C(78) C(75) 102.8(19) .
F(40) F(39) C(78) F(37) 124(2) .
F(40) F(39) C(78) F(38) 136(2) .
F(40) F(39) C(78) F(41) 11(2) .
F(40) F(39) C(78) F(42) 31(2) .
F(40) F(39) C(78) C(75) -111(2) .
C(78) F(39) F(40) F(41) -30(5) .
F(39) F(40) F(41) F(42) 9(7) .
F(39) F(40) F(41) C(78) 35(6) .
F(39) F(40) C(78) F(37) -63(2) .
F(39) F(40) C(78) F(38) -46(2) .
F(39) F(40) C(78) F(41) -169(2) .
F(39) F(40) C(78) F(42) -155(2) .
F(39) F(40) C(78) C(75) 77(2) .
F(41) F(40) C(78) F(37) 106.2(10) .
F(41) F(40) C(78) F(38) 122.9(8) .
F(41) F(40) C(78) F(39) 169(2) .
F(41) F(40) C(78) F(42) 14.4(9) .
F(41) F(40) C(78) C(75) -113.4(10) .
C(78) F(40) F(41) F(42) -26.0(15) .
F(40) F(41) F(42) C(78) 19.3(10) .
F(40) F(41) C(78) F(37) -114.6(12) .
F(40) F(41) C(78) F(38) -99.6(13) .
F(40) F(41) C(78) F(39) -4.0(9) .
F(40) F(41) C(78) F(42) -156.2(14) .
F(40) F(41) C(78) C(75) 113.1(12) .
F(42) F(41) C(78) F(37) 41.5(14) .
F(42) F(41) C(78) F(38) 56.6(15) .
F(42) F(41) C(78) F(39) 152.1(12) .
F(42) F(41) C(78) F(40) 156.2(14) .
F(42) F(41) C(78) C(75) -90.8(13) .
F(41) F(42) C(78) F(37) -140.9(12) .
F(41) F(42) C(78) F(38) -135.4(12) .
F(41) F(42) C(78) F(39) -36.9(17) .
F(41) F(42) C(78) F(40) -25.0(15) .
F(41) F(42) C(78) C(75) 105.0(12) .
Ir(1) N(1) C(35) C(36) 169.3(5) .
Ir(1) N(1) C(39) C(38) -170.8(6) .
Ir(1) N(1) C(39) C(43) 8.3(8) .
C(35) N(1) C(39) C(38) 2.6(11) .
C(35) N(1) C(39) C(43) -178.3(6) .
C(39) N(1) C(35) C(36) -3.2(10) .
Ir(1) N(2) C(43) C(39) -6.7(8) .
Ir(1) N(2) C(43) C(42) 171.8(6) .
Ir(1) N(2) C(46) C(45) -169.7(5) .
C(43) N(2) C(46) C(45) 2.2(10) .
C(46) N(2) C(43) C(39) -179.6(6) .
C(46) N(2) C(43) C(42) -1.2(10) .
Ir(1) C(1) C(2) C(3) -62.6(4) .
Ir(1) C(1) C(2) C(7) 125.6(7) .
Ir(1) C(1) C(5) C(4) 60.2(4) .
Ir(1) C(1) C(5) C(10) -120.1(7) .
C(2) C(1) C(5) Ir(1) -60.7(4) .
C(2) C(1) C(5) C(4) -0.5(7) .
C(2) C(1) C(5) C(10) 179.3(6) .
C(5) C(1) C(2) Ir(1) 60.9(4) .
C(5) C(1) C(2) C(3) -1.7(8) .
C(5) C(1) C(2) C(7) -173.5(7) .
C(6) C(1) C(2) Ir(1) -123.1(6) .
C(6) C(1) C(2) C(3) 174.3(6) .
C(6) C(1) C(2) C(7) 2.5(11) .
C(6) C(1) C(5) Ir(1) 123.4(7) .
C(6) C(1) C(5) C(4) -176.4(6) .
C(6) C(1) C(5) C(10) 3.4(11) .
Ir(1) C(2) C(3) C(4) -58.7(5) .
Ir(1) C(2) C(3) C(8) 124.0(7) .
C(1) C(2) C(3) Ir(1) 62.0(4) .
C(1) C(2) C(3) C(4) 3.3(8) .
C(1) C(2) C(3) C(8) -174.0(7) .
C(7) C(2) C(3) Ir(1) -126.2(7) .
C(7) C(2) C(3) C(4) 175.1(6) .
C(7) C(2) C(3) C(8) -2.2(12) .
Ir(1) C(3) C(4) C(5) -63.3(4) .
Ir(1) C(3) C(4) C(9) 123.8(7) .
C(2) C(3) C(4) Ir(1) 59.7(5) .
C(2) C(3) C(4) C(5) -3.6(8) .
C(2) C(3) C(4) C(9) -176.5(7) .
C(8) C(3) C(4) Ir(1) -122.9(6) .
C(8) C(3) C(4) C(5) 173.8(6) .
C(8) C(3) C(4) C(9) 0.9(11) .
Ir(1) C(4) C(5) C(1) -61.3(4) .
Ir(1) C(4) C(5) C(10) 118.9(7) .
C(3) C(4) C(5) Ir(1) 63.7(4) .
C(3) C(4) C(5) C(1) 2.4(7) .
C(3) C(4) C(5) C(10) -177.3(6) .
C(9) C(4) C(5) Ir(1) -123.6(8) .
C(9) C(4) C(5) C(1) 175.1(7) .
C(9) C(4) C(5) C(10) -4.7(12) .
S(1) C(11) C(12) C(13) 167.4(7) .
S(1) C(11) C(12) C(17) -15.1(12) .
S(1) C(11) C(16) C(15) -167.4(7) .
S(1) C(11) C(16) C(26) 11.9(12) .
C(12) C(11) C(16) C(15) 1.5(13) .
C(12) C(11) C(16) C(26) -179.2(8) .
C(16) C(11) C(12) C(13) -1.1(13) .
C(16) C(11) C(12) C(17) 176.5(8) .
C(11) C(12) C(13) C(14) -0.4(12) .
C(11) C(12) C(17) C(18) -105.6(9) .
C(11) C(12) C(17) C(22) 81.2(11) .
C(13) C(12) C(17) C(18) 72.0(11) .
C(13) C(12) C(17) C(22) -101.2(9) .
C(17) C(12) C(13) C(14) -178.1(9) .
C(12) C(13) C(14) C(15) 1.3(17) .
C(13) C(14) C(15) C(16) -0.8(16) .
C(14) C(15) C(16) C(11) -0.6(14) .
C(14) C(15) C(16) C(26) -179.9(8) .
C(11) C(16) C(26) C(27) -80.1(11) .
C(11) C(16) C(26) C(31) 105.9(9) .
C(15) C(16) C(26) C(27) 99.2(10) .
C(15) C(16) C(26) C(31) -74.8(10) .
C(12) C(17) C(18) C(19) -176.9(6) .
C(12) C(17) C(18) C(23) 0.3(8) .
C(12) C(17) C(22) C(21) 175.8(6) .
C(12) C(17) C(22) C(25) 0.4(8) .
C(18) C(17) C(22) C(21) 2.5(10) .
C(18) C(17) C(22) C(25) -172.8(6) .
C(22) C(17) C(18) C(19) -3.6(10) .
C(22) C(17) C(18) C(23) 173.6(6) .
C(17) C(18) C(19) C(20) 2.4(11) .
C(23) C(18) C(19) C(20) -174.9(7) .
C(18) C(19) C(20) C(21) -0.1(10) .
C(18) C(19) C(20) C(24) -179.9(6) .
C(19) C(20) C(21) C(22) -1.0(11) .
C(24) C(20) C(21) C(22) 178.9(7) .
C(20) C(21) C(22) C(17) -0.2(8) .
C(20) C(21) C(22) C(25) 175.2(7) .
C(16) C(26) C(27) C(28) -177.4(7) .
C(16) C(26) C(27) C(32) 2.3(11) .
C(16) C(26) C(31) C(30) 175.7(6) .
C(16) C(26) C(31) C(34) -2.9(10) .
C(27) C(26) C(31) C(30) 1.6(10) .
C(27) C(26) C(31) C(34) -177.0(7) .
C(31) C(26) C(27) C(28) -3.4(11) .
C(31) C(26) C(27) C(32) 176.2(7) .
C(26) C(27) C(28) C(29) 3.2(13) .
C(32) C(27) C(28) C(29) -176.4(8) .
C(27) C(28) C(29) C(30) -1.1(13) .
C(27) C(28) C(29) C(33) 178.7(8) .
C(28) C(29) C(30) C(31) -0.8(13) .
C(33) C(29) C(30) C(31) 179.4(8) .
C(29) C(30) C(31) C(26) 0.5(11) .
C(29) C(30) C(31) C(34) 179.1(8) .
N(1) C(35) C(36) C(37) 1.7(12) .
C(35) C(36) C(37) C(38) 0.6(11) .
C(36) C(37) C(38) C(39) -1.2(13) .
C(36) C(37) C(38) C(40) 178.3(9) .
C(37) C(38) C(39) N(1) -0.3(9) .
C(37) C(38) C(39) C(43) -179.4(7) .
C(37) C(38) C(40) C(41) 179.9(8) .
C(39) C(38) C(40) C(41) -0.6(13) .
C(40) C(38) C(39) N(1) -179.9(6) .
C(40) C(38) C(39) C(43) 1.1(12) .
N(1) C(39) C(43) N(2) -1.0(10) .
N(1) C(39) C(43) C(42) -179.6(6) .
C(38) C(39) C(43) N(2) 178.1(7) .
C(38) C(39) C(43) C(42) -0.4(9) .
C(38) C(40) C(41) C(42) -0.5(13) .
C(40) C(41) C(42) C(43) 1.2(15) .
C(40) C(41) C(42) C(44) -176.4(10) .
C(41) C(42) C(43) N(2) -179.1(8) .
C(41) C(42) C(43) C(39) -0.7(11) .
C(41) C(42) C(44) C(45) -179.6(9) .
C(43) C(42) C(44) C(45) 2.8(12) .
C(44) C(42) C(43) N(2) -1.3(11) .
C(44) C(42) C(43) C(39) 177.1(7) .
C(42) C(44) C(45) C(46) -1.9(13) .
C(44) C(45) C(46) N(2) -0.7(10) .
C(48) C(47) C(52) C(51) 1.7(10) .
C(52) C(47) C(48) C(49) -2.7(11) .
C(48) C(47) B(1) C(55) 95.6(8) .
C(48) C(47) B(1) C(63) -26.9(9) .
C(48) C(47) B(1) C(71) -146.2(7) .
B(1) C(47) C(48) C(49) -173.8(7) .
C(52) C(47) B(1) C(55) -75.0(7) .
C(52) C(47) B(1) C(63) 162.5(6) .
C(52) C(47) B(1) C(71) 43.2(10) .
B(1) C(47) C(52) C(51) 173.1(7) .
C(47) C(48) C(49) C(50) 2.1(11) .
C(47) C(48) C(49) C(53) -176.4(7) .
C(48) C(49) C(50) C(51) -0.3(8) .
C(48) C(49) C(53) F(1) -51.6(10) .
C(48) C(49) C(53) F(2) 66.6(8) .
C(48) C(49) C(53) F(3) -172.4(7) .
C(50) C(49) C(53) F(1) 129.9(8) .
C(50) C(49) C(53) F(2) -112.0(8) .
C(50) C(49) C(53) F(3) 9.1(11) .
C(53) C(49) C(50) C(51) 178.2(7) .
C(49) C(50) C(51) C(52) -0.7(12) .
C(49) C(50) C(51) C(54) 177.7(7) .
C(50) C(51) C(52) C(47) -0.1(10) .
C(50) C(51) C(54) F(4) -179.0(9) .
C(50) C(51) C(54) F(5) 141.2(10) .
C(50) C(51) C(54) F(6) 67.5(11) .
C(50) C(51) C(54) F(7) 30.0(11) .
C(50) C(51) C(54) F(8) -52.7(13) .
C(50) C(51) C(54) F(9) -86.4(11) .
C(52) C(51) C(54) F(4) -0.6(11) .
C(52) C(51) C(54) F(5) -40.4(13) .
C(52) C(51) C(54) F(6) -114.0(10) .
C(52) C(51) C(54) F(7) -151.6(8) .
C(52) C(51) C(54) F(8) 125.7(10) .
C(52) C(51) C(54) F(9) 92.0(10) .
C(54) C(51) C(52) C(47) -178.5(7) .
C(56) C(55) C(60) C(59) 1.1(9) .
C(60) C(55) C(56) C(57) 0.6(9) .
C(56) C(55) B(1) C(47) 87.4(6) .
C(56) C(55) B(1) C(63) -149.1(5) .
C(56) C(55) B(1) C(71) -34.2(8) .
B(1) C(55) C(56) C(57) -174.5(6) .
C(60) C(55) B(1) C(47) -87.3(7) .
C(60) C(55) B(1) C(63) 36.2(8) .
C(60) C(55) B(1) C(71) 151.1(6) .
B(1) C(55) C(60) C(59) 175.9(6) .
C(55) C(56) C(57) C(58) -2.4(10) .
C(55) C(56) C(57) C(61) 178.4(6) .
C(56) C(57) C(58) C(59) 2.5(10) .
C(56) C(57) C(61) F(10) -68.3(8) .
C(56) C(57) C(61) F(11) 50.5(8) .
C(56) C(57) C(61) F(12) 172.0(6) .
C(58) C(57) C(61) F(10) 112.5(7) .
C(58) C(57) C(61) F(11) -128.7(7) .
C(58) C(57) C(61) F(12) -7.2(9) .
C(61) C(57) C(58) C(59) -178.3(6) .
C(57) C(58) C(59) C(60) -0.9(10) .
C(57) C(58) C(59) C(62) -178.6(6) .
C(58) C(59) C(60) C(55) -0.9(10) .
C(58) C(59) C(62) F(13) 127.1(8) .
C(58) C(59) C(62) F(14) 99.7(10) .
C(58) C(59) C(62) F(15) 15.9(11) .
C(58) C(59) C(62) F(16) -24.6(10) .
C(58) C(59) C(62) F(17) -115.6(11) .
C(58) C(59) C(62) F(18) -137.9(7) .
C(60) C(59) C(62) F(13) -50.6(9) .
C(60) C(59) C(62) F(14) -78.1(10) .
C(60) C(59) C(62) F(15) -161.9(9) .
C(60) C(59) C(62) F(16) 157.6(7) .
C(60) C(59) C(62) F(17) 66.7(12) .
C(60) C(59) C(62) F(18) 44.3(9) .
C(62) C(59) C(60) C(55) 176.8(6) .
C(64) C(63) C(68) C(67) -0.4(8) .
C(68) C(63) C(64) C(65) -0.4(8) .
C(64) C(63) B(1) C(47) -38.2(8) .
C(64) C(63) B(1) C(55) -156.1(5) .
C(64) C(63) B(1) C(71) 86.3(6) .
B(1) C(63) C(64) C(65) -173.9(5) .
C(68) C(63) B(1) C(47) 148.8(5) .
C(68) C(63) B(1) C(55) 31.0(8) .
C(68) C(63) B(1) C(71) -86.6(7) .
B(1) C(63) C(68) C(67) 172.9(5) .
C(63) C(64) C(65) C(66) 0.7(9) .
C(63) C(64) C(65) C(69) -177.9(6) .
C(64) C(65) C(66) C(67) -0.0(9) .
C(64) C(65) C(69) F(19) -9.5(10) .
C(64) C(65) C(69) F(20) -175.7(9) .
C(64) C(65) C(69) F(21) 109.3(8) .
C(64) C(65) C(69) F(22) -57.3(13) .
C(64) C(65) C(69) F(23) 52.8(12) .
C(64) C(65) C(69) F(24) -132.3(7) .
C(66) C(65) C(69) F(19) 171.9(6) .
C(66) C(65) C(69) F(20) 5.7(12) .
C(66) C(65) C(69) F(21) -69.3(9) .
C(66) C(65) C(69) F(22) 124.1(11) .
C(66) C(65) C(69) F(23) -125.8(11) .
C(66) C(65) C(69) F(24) 49.1(9) .
C(69) C(65) C(66) C(67) 178.6(6) .
C(65) C(66) C(67) C(68) -0.8(9) .
C(65) C(66) C(67) C(70) 179.2(6) .
C(66) C(67) C(68) C(63) 1.1(9) .
C(66) C(67) C(70) F(25) -176.9(8) .
C(66) C(67) C(70) F(26) -153.7(8) .
C(66) C(67) C(70) F(27) -53.3(10) .
C(66) C(67) C(70) F(28) -22.5(10) .
C(66) C(67) C(70) F(29) 70.5(17) .
C(66) C(67) C(70) F(30) 81.7(11) .
C(68) C(67) C(70) F(25) 3.1(11) .
C(68) C(67) C(70) F(26) 26.3(11) .
C(68) C(67) C(70) F(27) 126.7(9) .
C(68) C(67) C(70) F(28) 157.5(7) .
C(68) C(67) C(70) F(29) -109.5(15) .
C(68) C(67) C(70) F(30) -98.3(10) .
C(70) C(67) C(68) C(63) -178.9(6) .
C(72) C(71) C(76) C(75) 2.2(12) .
C(76) C(71) C(72) C(73) -0.8(12) .
C(72) C(71) B(1) C(47) -164.1(7) .
C(72) C(71) B(1) C(55) -48.7(9) .
C(72) C(71) B(1) C(63) 71.3(8) .
B(1) C(71) C(72) C(73) -178.8(8) .
C(76) C(71) B(1) C(47) 18.2(11) .
C(76) C(71) B(1) C(55) 133.6(8) .
C(76) C(71) B(1) C(63) -106.4(8) .
B(1) C(71) C(76) C(75) 180.0(7) .
C(71) C(72) C(73) C(74) -0.4(11) .
C(71) C(72) C(73) C(77) 178.3(8) .
C(72) C(73) C(74) C(75) 0.3(10) .
C(72) C(73) C(77) F(31) 170.9(11) .
C(72) C(73) C(77) F(32) 150.0(10) .
C(72) C(73) C(77) F(33) -90.4(10) .
C(72) C(73) C(77) F(34) -62.9(13) .
C(72) C(73) C(77) F(35) 23.8(14) .
C(72) C(73) C(77) F(36) 53.0(11) .
C(74) C(73) C(77) F(31) -10.4(15) .
C(74) C(73) C(77) F(32) -31.3(13) .
C(74) C(73) C(77) F(33) 88.3(9) .
C(74) C(73) C(77) F(34) 115.9(11) .
C(74) C(73) C(77) F(35) -157.4(10) .
C(74) C(73) C(77) F(36) -128.3(8) .
C(77) C(73) C(74) C(75) -178.4(8) .
C(73) C(74) C(75) C(76) 1.1(13) .
C(73) C(74) C(75) C(78) -177.9(8) .
C(74) C(75) C(76) C(71) -2.4(13) .
C(74) C(75) C(78) F(37) -105.6(10) .
C(74) C(75) C(78) F(38) -127.2(9) .
C(74) C(75) C(78) F(39) 135.8(9) .
C(74) C(75) C(78) F(40) 113.4(11) .
C(74) C(75) C(78) F(41) 24.1(13) .
C(74) C(75) C(78) F(42) -14.0(14) .
C(76) C(75) C(78) F(37) 75.4(11) .
C(76) C(75) C(78) F(38) 53.8(12) .
C(76) C(75) C(78) F(39) -43.2(12) .
C(76) C(75) C(78) F(40) -65.6(13) .
C(76) C(75) C(78) F(41) -154.9(9) .
C(76) C(75) C(78) F(42) 167.0(10) .
C(78) C(75) C(76) C(71) 176.5(8) .
C(79) C(80) C(81) C(81) -171.3(11) 2_666
